data_4081246
loop_
_publ_author_name
'Burgun, Alexandre'
'Gendron, Fr\'ed\'eric'
'Schauer, Phil A.'
'Skelton, Brian W.'
'Low, Paul J.'
'Costuas, Karine'
'Halet, Jean-Fran\,cois'
'Bruce, Michael I.'
'Lapinte, Claude'

_publ_section_title
;
 Straightforward Access to Tetrametallic Complexes with a Square Array by
 Oxidative Dimerization of Organometallic Wires
;
_journal_issue 18
_journal_name_full Organometallics
_journal_page_first 5015
_journal_paper_doi 10.1021/om4003768
_journal_volume 32
_journal_year 2013
_chemical_formula_moiety
;
   C136 H116 P8 Ru4,2(C H2 Cl2),9/2(C6 H6),2(As F6) 
;
_chemical_formula_sum 'C165 H147 As2 Cl4 F12 P8 Ru4'
_chemical_formula_weight 3301.51
_chemical_name_systematic
;
 ?
;
_space_group_IT_number 2
_symmetry_cell_setting triclinic
_symmetry_space_group_name_Hall '-P 1'
_symmetry_space_group_name_H-M 'P -1'
_atom_sites_solution_hydrogens geom
_atom_sites_solution_primary direct
_atom_sites_solution_secondary difmap
_audit_creation_date 2009-08-07T16:18:54-00:00
_audit_creation_method 'WinGX routine CIF_UPDATE'
_cell_angle_alpha 98.452(3)
_cell_angle_beta 94.541(4)
_cell_angle_gamma 95.517(3)
_cell_formula_units_Z 2
_cell_length_a 17.2467(7)
_cell_length_b 20.2846(7)
_cell_length_c 22.0628(9)
_cell_measurement_reflns_used 18621
_cell_measurement_temperature 100(2)
_cell_measurement_theta_max 67.0079
_cell_measurement_theta_min 2.7566
_cell_volume 7565.1(5)
_computing_cell_refinement
;
        CrysAlis RED, Oxford Diffraction Ltd.,
        Version 1.171.32.29 (release 10-06-2008 CrysAlis171 .NET)
        (compiled Jun 10 2008,16:49:55)
;
_computing_data_collection
;
        CrysAlis CCD, Oxford Diffraction Ltd.,
        Version 1.171.32.29 (release 10-06-2008 CrysAlis171 .NET)
        (compiled Jun 10 2008,16:49:55)
;
_computing_data_reduction
;
        CrysAlis RED, Oxford Diffraction Ltd.,
        Version 1.171.32.29 (release 10-06-2008 CrysAlis171 .NET)
        (compiled Jun 10 2008,16:49:55)
;
_computing_molecular_graphics 'OrtepII (Johnson, C. K. (1976)'
_computing_publication_material 'WinGX Farrugia, L. J. (1999)'
_computing_structure_refinement 'SHELXL-97 (Sheldrick, 2008)'
_diffrn_ambient_temperature 100(2)
_diffrn_detector_area_resol_mean 10.4738
_diffrn_measured_fraction_theta_full 0.99
_diffrn_measured_fraction_theta_max 0.99
_diffrn_measurement_device_type 'Xcalibur, Ruby, Gemini ultra'
_diffrn_measurement_method '\w scans'
_diffrn_orient_matrix_UB_11 0.0266696371
_diffrn_orient_matrix_UB_12 0.0074332243
_diffrn_orient_matrix_UB_13 0.0691876754
_diffrn_orient_matrix_UB_21 0.0861844135
_diffrn_orient_matrix_UB_22 0.0086036005
_diffrn_orient_matrix_UB_23 -0.0140177791
_diffrn_orient_matrix_UB_31 -0.0021625011
_diffrn_orient_matrix_UB_32 0.0764362933
_diffrn_orient_matrix_UB_33 0.0061806669
_diffrn_radiation_monochromator graphite
_diffrn_radiation_type CuK\a
_diffrn_radiation_wavelength 1.54178
_diffrn_reflns_av_R_equivalents 0.0798
_diffrn_reflns_av_unetI/netI 0.0747
_diffrn_reflns_limit_h_max 20
_diffrn_reflns_limit_h_min -20
_diffrn_reflns_limit_k_max 23
_diffrn_reflns_limit_k_min -21
_diffrn_reflns_limit_l_max 26
_diffrn_reflns_limit_l_min -26
_diffrn_reflns_number 105301
_diffrn_reflns_theta_full 67.25
_diffrn_reflns_theta_max 67.25
_diffrn_reflns_theta_min 2.76
_exptl_absorpt_coefficient_mu 5.644
_exptl_absorpt_correction_T_max 0.84
_exptl_absorpt_correction_T_min 0.45
_exptl_absorpt_correction_type analytical
_exptl_absorpt_process_details
;
CrysAlis RED, Oxford Diffraction Ltd.,
Version 1.171.32.29 (release 10-06-2008 CrysAlis171 .NET)
(compiled Jun 10 2008,16:49:55)
Analytical numeric absorption correction using a multifaceted crystal
    model based on expressions derived by R.C. Clark & J.S. Reid.
(Clark, R. C. & Reid, J. S. (1995). Acta Cryst. A51, 887-897)
;
_exptl_crystal_colour black
_exptl_crystal_density_diffrn 1.449
_exptl_crystal_density_method 'not measured'
_exptl_crystal_description prism
_exptl_crystal_F_000 3350
_exptl_crystal_size_max 0.25
_exptl_crystal_size_mid 0.13
_exptl_crystal_size_min 0.05
_platon_squeeze_details
;
;
_refine_diff_density_max 4.723
_refine_diff_density_min -0.904
_refine_diff_density_rms 0.199
_refine_ls_extinction_method none
_refine_ls_goodness_of_fit_ref 1.01
_refine_ls_hydrogen_treatment constr
_refine_ls_matrix_type full
_refine_ls_number_parameters 1864
_refine_ls_number_reflns 26859
_refine_ls_number_restraints 330
_refine_ls_restrained_S_all 1.005
_refine_ls_R_factor_all 0.1067
_refine_ls_R_factor_gt 0.0767
_refine_ls_shift/su_max 0.014
_refine_ls_shift/su_mean 0
_refine_ls_structure_factor_coef Fsqd
_refine_ls_weighting_details 'calc w=1/[\s^2^(Fo^2^)+(0.1492P)^2^] where P=(Fo^2^+2Fc^2^)/3'
_refine_ls_weighting_scheme calc
_refine_ls_wR_factor_gt 0.205
_refine_ls_wR_factor_ref 0.2213
_reflns_number_gt 18072
_reflns_number_total 26859
_reflns_threshold_expression I>2\s(I)
_cod_data_source_file om4003768_si_003.cif
_cod_data_source_block br1486
_cod_original_sg_symbol_Hall '-p 1'
_cod_database_code 4081246

loop_
_symmetry_equiv_pos_as_xyz
'x, y, z'
'-x, -y, -z'

loop_
_atom_site_label
_atom_site_type_symbol
_atom_site_fract_x
_atom_site_fract_y
_atom_site_fract_z
_atom_site_U_iso_or_equiv
_atom_site_adp_type
_atom_site_occupancy
_atom_site_symmetry_multiplicity
_atom_site_calc_flag
_atom_site_refinement_flags
_atom_site_disorder_assembly
_atom_site_disorder_group
Ru1 Ru 0.77475(4) 0.97861(3) 0.04806(3) 0.03334(16) Uani 1 1 d . . .
Ru2 Ru 0.65065(3) 0.48501(3) 0.39681(3) 0.03014(15) Uani 1 1 d . . .
Ru3 Ru 0.82105(3) 0.68432(2) 0.08622(2) 0.02426(14) Uani 1 1 d . . .
Ru4 Ru 0.62034(3) 0.91243(3) 0.38071(3) 0.02807(14) Uani 1 1 d . . .
C1 C 0.7680(5) 0.9068(4) 0.0957(3) 0.0339(17) Uani 1 1 d . . .
C2 C 0.7608(4) 0.8583(3) 0.1248(3) 0.0281(15) Uani 1 1 d . . .
C3 C 0.7546(4) 0.8088(3) 0.1590(3) 0.0290(15) Uani 1 1 d . . .
C4 C 0.7423(4) 0.7340(3) 0.2107(3) 0.0267(15) Uani 1 1 d . . .
C5 C 0.7325(5) 0.6862(4) 0.2489(3) 0.0310(16) Uani 1 1 d . . .
C6 C 0.7203(5) 0.6454(4) 0.2840(3) 0.0304(16) Uani 1 1 d . . .
C7 C 0.7036(5) 0.5988(3) 0.3198(3) 0.0297(16) Uani 1 1 d . . .
C8 C 0.6852(4) 0.5546(4) 0.3505(3) 0.0314(16) Uani 1 1 d . . .
C9 C 0.7278(4) 0.8039(4) 0.2192(3) 0.0297(16) Uani 1 1 d . . .
C10 C 0.7001(4) 0.8443(4) 0.2663(3) 0.0304(16) Uani 1 1 d . . .
C11 C 0.6706(4) 0.8715(4) 0.3117(3) 0.0300(16) Uani 1 1 d . . .
C12 C 0.7717(4) 0.7368(3) 0.1506(3) 0.0277(15) Uani 1 1 d . . .
P1 P 0.68739(12) 1.01818(9) 0.11215(9) 0.0311(4) Uani 1 1 d . . .
C111 C 0.6471(5) 1.0973(4) 0.1032(4) 0.0358(18) Uani 1 1 d . . .
C112 C 0.6791(5) 1.1385(4) 0.0648(4) 0.0422(19) Uani 1 1 d . . .
H112 H 0.722 1.1261 0.0428 0.051 Uiso 1 1 calc R . .
C113 C 0.6479(6) 1.1984(4) 0.0586(5) 0.050(2) Uani 1 1 d . . .
H113 H 0.6695 1.2264 0.0318 0.06 Uiso 1 1 calc R . .
C114 C 0.5871(6) 1.2174(4) 0.0902(5) 0.050(2) Uani 1 1 d . . .
H114 H 0.5667 1.2585 0.0858 0.06 Uiso 1 1 calc R . .
C115 C 0.5550(8) 1.1765(5) 0.1287(6) 0.073(4) Uani 1 1 d . . .
H115 H 0.5123 1.1891 0.1508 0.087 Uiso 1 1 calc R . .
C116 C 0.5861(7) 1.1162(5) 0.1349(5) 0.061(3) Uani 1 1 d . . .
H116 H 0.5643 1.0881 0.1616 0.073 Uiso 1 1 calc R . .
C121 C 0.5987(5) 0.9626(4) 0.1149(4) 0.0349(17) Uani 1 1 d . . .
C122 C 0.5877(5) 0.9260(4) 0.1630(4) 0.0375(18) Uani 1 1 d . . .
H122 H 0.6259 0.9314 0.1974 0.045 Uiso 1 1 calc R . .
C123 C 0.5211(6) 0.8819(4) 0.1603(4) 0.045(2) Uani 1 1 d . . .
H123 H 0.5141 0.857 0.1931 0.054 Uiso 1 1 calc R . .
C124 C 0.4647(5) 0.8731(4) 0.1117(5) 0.049(2) Uani 1 1 d . . .
H124 H 0.4189 0.8428 0.1108 0.059 Uiso 1 1 calc R . .
C125 C 0.4755(6) 0.9093(4) 0.0637(5) 0.049(2) Uani 1 1 d . . .
H125 H 0.437 0.9042 0.0295 0.059 Uiso 1 1 calc R . .
C126 C 0.5424(6) 0.9525(4) 0.0660(5) 0.048(2) Uani 1 1 d . . .
H126 H 0.5499 0.9762 0.0325 0.058 Uiso 1 1 calc R . .
C10' C 0.7355(5) 1.0360(4) 0.1916(3) 0.0309(16) Uani 1 1 d . . .
H10A H 0.7036 1.0631 0.2188 0.037 Uiso 1 1 calc R . .
H10B H 0.7416 0.9936 0.2078 0.037 Uiso 1 1 calc R . .
C20 C 0.8137(5) 1.0736(4) 0.1897(4) 0.0367(18) Uani 1 1 d . . .
H20A H 0.8459 1.0742 0.229 0.044 Uiso 1 1 calc R . .
H20B H 0.8071 1.1205 0.1848 0.044 Uiso 1 1 calc R . .
P2 P 0.86431(12) 1.03462(9) 0.12533(9) 0.0344(4) Uani 1 1 d . . .
C211 C 0.9343(5) 1.1048(4) 0.1137(4) 0.0403(19) Uani 1 1 d . . .
C212 C 0.9248(5) 1.1367(4) 0.0624(5) 0.045(2) Uani 1 1 d . . .
H212 H 0.8836 1.1203 0.0311 0.053 Uiso 1 1 calc R . .
C213 C 0.9761(6) 1.1930(5) 0.0570(5) 0.057(3) Uani 1 1 d . . .
H213 H 0.9689 1.2155 0.0224 0.068 Uiso 1 1 calc R . .
C214 C 1.0370(6) 1.2156(5) 0.1018(6) 0.065(3) Uani 1 1 d . . .
H214 H 1.0727 1.253 0.0976 0.078 Uiso 1 1 calc R . .
C215 C 1.0459(7) 1.1849(6) 0.1515(7) 0.075(4) Uani 1 1 d . . .
H215 H 1.0868 1.2018 0.1829 0.09 Uiso 1 1 calc R . .
C216 C 0.9952(6) 1.1278(5) 0.1578(6) 0.061(3) Uani 1 1 d . . .
H216 H 1.0032 1.1055 0.1923 0.073 Uiso 1 1 calc R . .
C221 C 0.9280(5) 0.9794(4) 0.1585(4) 0.0386(18) Uani 1 1 d . . .
C222 C 0.9167(8) 0.9581(6) 0.2134(5) 0.069(3) Uani 1 1 d . . .
H222 H 0.8768 0.9737 0.2373 0.083 Uiso 1 1 calc R . .
C223 C 0.9661(11) 0.9121(7) 0.2337(6) 0.100(6) Uani 1 1 d . . .
H223 H 0.9597 0.8974 0.2721 0.12 Uiso 1 1 calc R . .
C224 C 1.0214(8) 0.8888(5) 0.1999(5) 0.070(3) Uani 1 1 d . . .
H224 H 1.0535 0.8578 0.2145 0.083 Uiso 1 1 calc R . .
C225 C 1.0327(5) 0.9096(4) 0.1429(5) 0.051(2) Uani 1 1 d . . .
H225 H 1.0726 0.8936 0.1192 0.062 Uiso 1 1 calc R . .
C226 C 0.9845(5) 0.9539(4) 0.1223(5) 0.045(2) Uani 1 1 d . . .
H226 H 0.9897 0.9672 0.0831 0.054 Uiso 1 1 calc R . .
P3 P 0.66026(12) 0.41573(9) 0.30849(9) 0.0304(4) Uani 1 1 d . . .
C311 C 0.6286(5) 0.3259(4) 0.3061(4) 0.0377(18) Uani 1 1 d . . .
C312 C 0.6820(6) 0.2783(4) 0.3041(4) 0.049(2) Uani 1 1 d . . .
H312 H 0.7363 0.2908 0.3028 0.059 Uiso 1 1 calc R . .
C313 C 0.6522(8) 0.2101(4) 0.3041(5) 0.060(3) Uani 1 1 d . . .
H313 H 0.6872 0.1767 0.3037 0.072 Uiso 1 1 calc R . .
C314 C 0.5749(8) 0.1928(5) 0.3045(5) 0.067(3) Uani 1 1 d . . .
H314 H 0.5557 0.147 0.3033 0.08 Uiso 1 1 calc R . .
C315 C 0.5246(7) 0.2396(5) 0.3067(5) 0.058(3) Uani 1 1 d . . .
H315 H 0.4704 0.2266 0.3075 0.069 Uiso 1 1 calc R . .
C316 C 0.5503(6) 0.3052(4) 0.3079(4) 0.043(2) Uani 1 1 d . . .
H316 H 0.5137 0.3374 0.3099 0.052 Uiso 1 1 calc R . .
C321 C 0.6048(5) 0.4306(4) 0.2383(4) 0.0325(16) Uani 1 1 d . . .
C322 C 0.5545(5) 0.4804(4) 0.2408(4) 0.0384(18) Uani 1 1 d . . .
H322 H 0.5503 0.5083 0.2786 0.046 Uiso 1 1 calc R . .
C323 C 0.5102(5) 0.4892(4) 0.1871(4) 0.042(2) Uani 1 1 d . . .
H323 H 0.4747 0.5223 0.189 0.051 Uiso 1 1 calc R . .
C324 C 0.5174(5) 0.4504(4) 0.1317(4) 0.044(2) Uani 1 1 d . . .
H324 H 0.4873 0.4563 0.0954 0.053 Uiso 1 1 calc R . .
C325 C 0.5696(6) 0.4023(4) 0.1298(4) 0.043(2) Uani 1 1 d . . .
H325 H 0.576 0.376 0.0916 0.052 Uiso 1 1 calc R . .
C326 C 0.6118(5) 0.3921(4) 0.1821(4) 0.0376(18) Uani 1 1 d . . .
H326 H 0.6464 0.3583 0.1798 0.045 Uiso 1 1 calc R . .
C30 C 0.7628(5) 0.4232(4) 0.2894(3) 0.0337(17) Uani 1 1 d . . .
H30A H 0.7714 0.3832 0.2602 0.04 Uiso 1 1 calc R . .
H30B H 0.7728 0.4631 0.269 0.04 Uiso 1 1 calc R . .
C40 C 0.8200(5) 0.4295(4) 0.3475(4) 0.0388(18) Uani 1 1 d . . .
H40A H 0.8694 0.4558 0.3414 0.047 Uiso 1 1 calc R . .
H40B H 0.8322 0.3843 0.3542 0.047 Uiso 1 1 calc R . .
P4 P 0.77822(12) 0.47140(9) 0.41691(9) 0.0308(4) Uani 1 1 d . . .
C411 C 0.7984(5) 0.4213(4) 0.4774(4) 0.0341(17) Uani 1 1 d . . .
C412 C 0.8037(5) 0.3519(4) 0.4652(4) 0.0407(19) Uani 1 1 d . . .
H412 H 0.7985 0.3294 0.424 0.049 Uiso 1 1 calc R . .
C413 C 0.8167(6) 0.3157(4) 0.5139(4) 0.049(2) Uani 1 1 d . . .
H413 H 0.8208 0.269 0.5055 0.059 Uiso 1 1 calc R . .
C414 C 0.8235(6) 0.3476(5) 0.5733(4) 0.050(2) Uani 1 1 d . . .
H414 H 0.8324 0.3228 0.606 0.06 Uiso 1 1 calc R . .
C415 C 0.8176(6) 0.4152(5) 0.5864(4) 0.050(2) Uani 1 1 d . . .
H415 H 0.8214 0.4371 0.6278 0.06 Uiso 1 1 calc R . .
C416 C 0.8058(6) 0.4511(4) 0.5377(4) 0.046(2) Uani 1 1 d . . .
H416 H 0.8027 0.498 0.5468 0.055 Uiso 1 1 calc R . .
C421 C 0.8477(5) 0.5464(4) 0.4473(4) 0.0387(19) Uani 1 1 d . . .
C422 C 0.8213(6) 0.6081(4) 0.4642(4) 0.042(2) Uani 1 1 d . . .
H422 H 0.7671 0.6127 0.4577 0.05 Uiso 1 1 calc R . .
C423 C 0.8731(6) 0.6631(5) 0.4905(4) 0.050(2) Uani 1 1 d . . .
H423 H 0.8544 0.7052 0.5026 0.06 Uiso 1 1 calc R . .
C424 C 0.9524(6) 0.6567(5) 0.4992(4) 0.054(3) Uani 1 1 d . . .
H424 H 0.9881 0.6944 0.5172 0.064 Uiso 1 1 calc R . .
C425 C 0.9800(6) 0.5944(5) 0.4814(4) 0.047(2) Uani 1 1 d . . .
H425 H 1.0343 0.5898 0.4873 0.057 Uiso 1 1 calc R . .
C426 C 0.9273(5) 0.5397(4) 0.4552(4) 0.0408(19) Uani 1 1 d . . .
H426 H 0.9456 0.4976 0.4426 0.049 Uiso 1 1 calc R . .
P5 P 0.86465(11) 0.61758(8) 0.15251(8) 0.0249(4) Uani 1 1 d . . .
C511 C 0.9451(4) 0.5703(3) 0.1272(3) 0.0277(15) Uani 1 1 d . . .
C512 C 0.9328(5) 0.5083(4) 0.0902(4) 0.0379(18) Uani 1 1 d . . .
H512 H 0.8808 0.4883 0.0781 0.045 Uiso 1 1 calc R . .
C513 C 0.9940(5) 0.4751(5) 0.0705(4) 0.048(2) Uani 1 1 d . . .
H513 H 0.984 0.4324 0.0454 0.057 Uiso 1 1 calc R . .
C514 C 1.0708(5) 0.5036(4) 0.0873(4) 0.042(2) Uani 1 1 d . . .
H514 H 1.1133 0.4801 0.0748 0.05 Uiso 1 1 calc R . .
C515 C 1.0841(5) 0.5661(4) 0.1223(4) 0.0392(18) Uani 1 1 d . . .
H515 H 1.1361 0.5869 0.1327 0.047 Uiso 1 1 calc R . .
C516 C 1.0215(4) 0.5989(4) 0.1425(4) 0.0313(16) Uani 1 1 d . . .
H516 H 1.0315 0.6419 0.1673 0.038 Uiso 1 1 calc R . .
C521 C 0.9067(4) 0.6555(4) 0.2291(4) 0.0312(16) Uani 1 1 d . . .
C522 C 0.9235(6) 0.7237(4) 0.2457(4) 0.043(2) Uani 1 1 d . . .
H522 H 0.9146 0.7521 0.2158 0.052 Uiso 1 1 calc R . .
C523 C 0.9526(7) 0.7517(5) 0.3040(5) 0.062(3) Uani 1 1 d . . .
H523 H 0.9645 0.7989 0.314 0.074 Uiso 1 1 calc R . .
C524 C 0.9651(8) 0.7113(6) 0.3495(5) 0.073(4) Uani 1 1 d . . .
H524 H 0.983 0.7309 0.3907 0.088 Uiso 1 1 calc R . .
C525 C 0.9511(7) 0.6433(5) 0.3334(5) 0.058(3) Uani 1 1 d . . .
H525 H 0.9622 0.6152 0.3632 0.07 Uiso 1 1 calc R . .
C526 C 0.9211(5) 0.6149(4) 0.2746(4) 0.0383(18) Uani 1 1 d . . .
H526 H 0.91 0.5676 0.2645 0.046 Uiso 1 1 calc R . .
C50 C 0.7865(4) 0.5521(3) 0.1647(4) 0.0301(16) Uani 1 1 d . . .
H50A H 0.8004 0.5075 0.1471 0.036 Uiso 1 1 calc R . .
H50B H 0.7838 0.5528 0.2094 0.036 Uiso 1 1 calc R . .
C60 C 0.7058(4) 0.5624(3) 0.1350(3) 0.0274(15) Uani 1 1 d . . .
H60A H 0.6774 0.5881 0.1661 0.033 Uiso 1 1 calc R . .
H60B H 0.6752 0.5182 0.1211 0.033 Uiso 1 1 calc R . .
P6 P 0.71419(10) 0.60801(8) 0.06855(8) 0.0252(4) Uani 1 1 d . . .
C611 C 0.7107(4) 0.5431(4) 0.0008(3) 0.0286(15) Uani 1 1 d . . .
C612 C 0.7312(4) 0.4788(4) 0.0076(4) 0.0319(16) Uani 1 1 d . . .
H612 H 0.7454 0.4686 0.0473 0.038 Uiso 1 1 calc R . .
C613 C 0.7305(4) 0.4303(4) -0.0441(4) 0.0368(18) Uani 1 1 d . . .
H613 H 0.7448 0.3871 -0.0394 0.044 Uiso 1 1 calc R . .
C614 C 0.7096(4) 0.4441(4) -0.1011(4) 0.0361(18) Uani 1 1 d . . .
H614 H 0.7087 0.4105 -0.1361 0.043 Uiso 1 1 calc R . .
C615 C 0.6895(5) 0.5076(4) -0.1085(4) 0.0371(18) Uani 1 1 d . . .
H615 H 0.6756 0.5175 -0.1484 0.045 Uiso 1 1 calc R . .
C616 C 0.6900(5) 0.5565(4) -0.0568(4) 0.0358(17) Uani 1 1 d . . .
H616 H 0.6756 0.5995 -0.0617 0.043 Uiso 1 1 calc R . .
C621 C 0.6169(4) 0.6353(4) 0.0566(3) 0.0280(15) Uani 1 1 d . . .
C622 C 0.6075(5) 0.7024(4) 0.0528(4) 0.0336(17) Uani 1 1 d . . .
H622 H 0.6519 0.7348 0.0566 0.04 Uiso 1 1 calc R . .
C623 C 0.5324(5) 0.7213(4) 0.0435(4) 0.0389(19) Uani 1 1 d . . .
H623 H 0.5261 0.7671 0.0421 0.047 Uiso 1 1 calc R . .
C624 C 0.4678(5) 0.6757(4) 0.0363(4) 0.0395(19) Uani 1 1 d . . .
H624 H 0.4174 0.6894 0.0285 0.047 Uiso 1 1 calc R . .
C625 C 0.4758(5) 0.6085(5) 0.0404(4) 0.0387(18) Uani 1 1 d . . .
H625 H 0.431 0.5766 0.0372 0.046 Uiso 1 1 calc R . .
C626 C 0.5509(5) 0.5889(4) 0.0494(4) 0.0341(17) Uani 1 1 d . . .
H626 H 0.5569 0.543 0.0505 0.041 Uiso 1 1 calc R . .
P7 P 0.56062(11) 0.80686(9) 0.37660(9) 0.0298(4) Uani 1 1 d . . .
C711 C 0.4786(5) 0.8366(4) 0.4823(4) 0.0395(19) Uani 1 1 d . . .
H711 H 0.5037 0.881 0.4862 0.047 Uiso 1 1 calc R . .
C712 C 0.4302(6) 0.8206(5) 0.5256(4) 0.047(2) Uani 1 1 d . . .
H712 H 0.4232 0.8536 0.5595 0.056 Uiso 1 1 calc R . .
C713 C 0.3912(5) 0.7565(5) 0.5202(4) 0.046(2) Uani 1 1 d . . .
H713 H 0.3578 0.7457 0.5505 0.055 Uiso 1 1 calc R . .
C714 C 0.4010(6) 0.7086(5) 0.4709(4) 0.048(2) Uani 1 1 d . . .
H714 H 0.3734 0.665 0.4664 0.058 Uiso 1 1 calc R . .
C715 C 0.4521(5) 0.7247(4) 0.4273(4) 0.0398(19) Uani 1 1 d . . .
H715 H 0.46 0.6916 0.3938 0.048 Uiso 1 1 calc R . .
C716 C 0.4916(5) 0.7895(4) 0.4330(4) 0.0358(17) Uani 1 1 d . . .
C721 C 0.5049(5) 0.7683(4) 0.3032(4) 0.0344(17) Uani 1 1 d . . .
C722 C 0.5296(5) 0.7172(4) 0.2637(4) 0.043(2) Uani 1 1 d . . .
H722 H 0.5759 0.6983 0.2751 0.052 Uiso 1 1 calc R . .
C723 C 0.4879(6) 0.6933(5) 0.2081(4) 0.050(2) Uani 1 1 d . . .
H723 H 0.5058 0.6584 0.1809 0.06 Uiso 1 1 calc R . .
C724 C 0.4187(5) 0.7202(5) 0.1912(4) 0.045(2) Uani 1 1 d . . .
H724 H 0.3894 0.7037 0.1528 0.054 Uiso 1 1 calc R . .
C725 C 0.3943(5) 0.7707(5) 0.2310(4) 0.045(2) Uani 1 1 d . . .
H725 H 0.3475 0.789 0.22 0.054 Uiso 1 1 calc R . .
C726 C 0.4366(5) 0.7955(4) 0.2871(4) 0.0408(19) Uani 1 1 d . . .
H726 H 0.4192 0.8308 0.3142 0.049 Uiso 1 1 calc R . .
C70 C 0.6364(5) 0.7514(4) 0.3900(4) 0.0420(19) Uani 1 1 d . . .
H70A H 0.6119 0.709 0.4008 0.05 Uiso 1 1 calc R . .
H70B H 0.6623 0.7404 0.3519 0.05 Uiso 1 1 calc R . .
C80 C 0.6954(7) 0.7840(5) 0.4404(6) 0.072(4) Uani 1 1 d . . .
H80A H 0.7457 0.7654 0.4345 0.086 Uiso 1 1 calc R . .
H80B H 0.6784 0.7735 0.48 0.086 Uiso 1 1 calc R . .
P8 P 0.71053(13) 0.87617(10) 0.44413(10) 0.0378(5) Uani 1 1 d . . .
C811 C 0.7044(7) 0.9086(6) 0.5263(4) 0.063(2) Uani 1 1 d DU . .
C812 C 0.6508(8) 0.8780(8) 0.5602(5) 0.085(3) Uani 1 1 d DU . .
H812 H 0.6214 0.8365 0.543 0.102 Uiso 1 1 calc R . .
C813 C 0.6403(9) 0.9085(8) 0.6196(6) 0.094(3) Uani 1 1 d DU . .
H813 H 0.6053 0.8863 0.6432 0.112 Uiso 1 1 calc R . .
C814 C 0.6777(8) 0.9669(7) 0.6435(5) 0.084(3) Uani 1 1 d DU . .
H814 H 0.6686 0.9875 0.6834 0.101 Uiso 1 1 calc R . .
C815 C 0.7293(8) 0.9978(6) 0.6112(5) 0.075(3) Uani 1 1 d DU . .
H815 H 0.7572 1.0397 0.6291 0.09 Uiso 1 1 calc R . .
C816 C 0.7423(7) 0.9691(5) 0.5517(4) 0.061(2) Uani 1 1 d DU . .
H816 H 0.7778 0.9921 0.5291 0.073 Uiso 1 1 calc R . .
C821 C 0.8154(5) 0.8970(5) 0.4365(4) 0.046(2) Uani 1 1 d . . .
C822 C 0.8392(5) 0.9415(5) 0.3990(4) 0.046(2) Uani 1 1 d . . .
H822 H 0.8012 0.9586 0.3738 0.055 Uiso 1 1 calc R . .
C823 C 0.9179(6) 0.9620(6) 0.3972(5) 0.059(3) Uani 1 1 d . . .
H823 H 0.9332 0.9942 0.3719 0.071 Uiso 1 1 calc R . .
C824 C 0.9745(6) 0.9358(6) 0.4320(6) 0.070(3) Uani 1 1 d . . .
H824 H 1.0285 0.9492 0.43 0.084 Uiso 1 1 calc R . .
C825 C 0.9519(7) 0.8906(6) 0.4693(6) 0.066(3) Uani 1 1 d . . .
H825 H 0.9902 0.8723 0.4932 0.079 Uiso 1 1 calc R . .
C826 C 0.8719(6) 0.8712(6) 0.4723(5) 0.059(3) Uani 1 1 d . . .
H826 H 0.8564 0.8404 0.4988 0.071 Uiso 1 1 calc R . .
C101 C 0.7319(7) 0.9152(5) -0.0427(4) 0.052(2) Uani 1 1 d . . .
H101 H 0.6978 0.875 -0.0452 0.062 Uiso 1 1 calc R . .
C102 C 0.7098(7) 0.9790(5) -0.0444(4) 0.052(3) Uani 1 1 d . . .
H102 H 0.6575 0.99 -0.0482 0.062 Uiso 1 1 calc R . .
C103 C 0.7783(6) 1.0253(5) -0.0395(4) 0.050(3) Uani 1 1 d . . .
H103 H 0.7799 1.0722 -0.0399 0.061 Uiso 1 1 calc R . .
C104 C 0.8426(7) 0.9894(5) -0.0341(4) 0.055(3) Uani 1 1 d . . .
H104 H 0.8958 1.0081 -0.0297 0.066 Uiso 1 1 calc R . .
C105 C 0.8167(7) 0.9211(5) -0.0363(4) 0.058(3) Uani 1 1 d . . .
H105 H 0.8486 0.8858 -0.0339 0.069 Uiso 1 1 calc R . .
C201 C 0.5477(6) 0.5362(5) 0.4304(5) 0.058(3) Uani 1 1 d . . .
H201 H 0.5308 0.5743 0.415 0.07 Uiso 1 1 calc R . .
C202 C 0.5219(6) 0.4690(5) 0.4071(4) 0.047(2) Uani 1 1 d . . .
H202 H 0.4846 0.4532 0.3727 0.056 Uiso 1 1 calc R . .
C203 C 0.5617(5) 0.4285(5) 0.4444(4) 0.043(2) Uani 1 1 d . . .
H203 H 0.5554 0.3809 0.4391 0.051 Uiso 1 1 calc R . .
C204 C 0.6111(6) 0.4705(4) 0.4894(4) 0.044(2) Uani 1 1 d . . .
H204 H 0.6443 0.4567 0.5205 0.053 Uiso 1 1 calc R . .
C205 C 0.6036(7) 0.5369(5) 0.4810(5) 0.062(3) Uani 1 1 d . . .
H205 H 0.6314 0.5759 0.5053 0.075 Uiso 1 1 calc R . .
C301 C 0.8924(5) 0.7735(4) 0.0598(4) 0.0356(18) Uani 1 1 d . . .
H301 H 0.9027 0.8157 0.0856 0.043 Uiso 1 1 calc R . .
C302 C 0.9381(5) 0.7199(4) 0.0601(4) 0.0383(18) Uani 1 1 d . . .
H302 H 0.9835 0.7192 0.0872 0.046 Uiso 1 1 calc R . .
C303 C 0.9057(5) 0.6679(4) 0.0138(4) 0.0384(19) Uani 1 1 d . . .
H303 H 0.9262 0.6264 0.0029 0.046 Uiso 1 1 calc R . .
C304 C 0.8372(5) 0.6878(4) -0.0140(4) 0.0380(18) Uani 1 1 d . . .
H304 H 0.8025 0.662 -0.0463 0.046 Uiso 1 1 calc R . .
C305 C 0.8297(5) 0.7543(4) 0.0156(4) 0.0385(19) Uani 1 1 d . . .
H305 H 0.7889 0.7806 0.0065 0.046 Uiso 1 1 calc R . .
C401 C 0.5461(5) 0.9831(4) 0.3391(4) 0.041(2) Uani 1 1 d . . .
H401 H 0.5173 0.9707 0.2999 0.049 Uiso 1 1 calc R . .
C402 C 0.5189(5) 0.9744(4) 0.3966(4) 0.0380(18) Uani 1 1 d . . .
H402 H 0.4681 0.9555 0.4027 0.046 Uiso 1 1 calc R . .
C403 C 0.5780(5) 0.9978(4) 0.4420(4) 0.0394(19) Uani 1 1 d . . .
H403 H 0.5749 0.9976 0.4848 0.047 Uiso 1 1 calc R . .
C404 C 0.6453(5) 1.0226(4) 0.4144(4) 0.043(2) Uani 1 1 d . . .
H404 H 0.6945 1.0415 0.4352 0.052 Uiso 1 1 calc R . .
C405 C 0.6244(5) 1.0137(4) 0.3512(4) 0.0392(19) Uani 1 1 d . . .
H405 H 0.6572 1.0262 0.3211 0.047 Uiso 1 1 calc R . .
C501 C 0.7278(7) 0.1886(6) 0.6113(6) 0.070(3) Uani 1 1 d . . .
H501 H 0.6768 0.2012 0.6036 0.084 Uiso 1 1 calc R . .
C502 C 0.7636(7) 0.1994(7) 0.6720(6) 0.073(3) Uani 1 1 d . . .
H502 H 0.7371 0.218 0.7055 0.088 Uiso 1 1 calc R . .
C503 C 0.8364(11) 0.1827(10) 0.6808(8) 0.122(7) Uani 1 1 d . . .
H503 H 0.8631 0.1912 0.721 0.147 Uiso 1 1 calc R . .
C504 C 0.8726(9) 0.1536(11) 0.6324(8) 0.140(9) Uani 1 1 d . . .
H504 H 0.9234 0.1401 0.6395 0.168 Uiso 1 1 calc R . .
C505 C 0.8365(7) 0.1436(8) 0.5739(7) 0.091(5) Uani 1 1 d . . .
H505 H 0.8629 0.1246 0.5405 0.109 Uiso 1 1 calc R . .
C506 C 0.7645(7) 0.1606(5) 0.5637(6) 0.064(3) Uani 1 1 d . . .
H506 H 0.739 0.153 0.5232 0.077 Uiso 1 1 calc R . .
C601 C 0.6174(9) 0.9112(7) 0.7920(5) 0.078(4) Uani 1 1 d . . .
H601 H 0.5736 0.8781 0.7868 0.094 Uiso 1 1 calc R . .
C602 C 0.6085(7) 0.9759(5) 0.8027(5) 0.058(3) Uani 1 1 d . . .
H602 H 0.5574 0.989 0.8056 0.07 Uiso 1 1 calc R . .
C603 C 0.6701(7) 1.0237(6) 0.8097(5) 0.061(3) Uani 1 1 d . . .
H603 H 0.6614 1.0697 0.8173 0.074 Uiso 1 1 calc R . .
C604 C 0.7414(8) 1.0077(7) 0.8061(6) 0.073(3) Uani 1 1 d . . .
H604 H 0.7834 1.0425 0.8105 0.088 Uiso 1 1 calc R . .
C605 C 0.7570(9) 0.9444(11) 0.7966(6) 0.094(5) Uani 1 1 d . . .
H605 H 0.8094 0.9338 0.7954 0.113 Uiso 1 1 calc R . .
C606 C 0.6939(14) 0.8932(7) 0.7884(5) 0.104(7) Uani 1 1 d . . .
H606 H 0.7029 0.8473 0.7805 0.125 Uiso 1 1 calc R . .
C701 C 0.0396(7) 0.4669(7) 0.3064(6) 0.071(3) Uani 1 1 d . . .
H701 H 0.0547 0.5136 0.3185 0.086 Uiso 1 1 calc R . .
C702 C 0.0420(7) 0.4250(7) 0.3495(6) 0.071(3) Uani 1 1 d . . .
H702 H 0.0596 0.4421 0.3912 0.086 Uiso 1 1 calc R . .
C703 C 0.0191(10) 0.3585(8) 0.3319(7) 0.100(5) Uani 1 1 d . . .
H703 H 0.0221 0.3293 0.3618 0.12 Uiso 1 1 calc R . .
C704 C -0.0071(14) 0.3332(8) 0.2745(8) 0.138(9) Uani 1 1 d . . .
H704 H -0.0254 0.287 0.2633 0.166 Uiso 1 1 calc R . .
C705 C -0.0071(14) 0.3778(9) 0.2298(8) 0.134(8) Uani 1 1 d . . .
H705 H -0.0237 0.3606 0.1879 0.161 Uiso 1 1 calc R . .
C706 C 0.0156(10) 0.4426(8) 0.2462(8) 0.103(5) Uani 1 1 d . . .
H706 H 0.0152 0.4718 0.2163 0.123 Uiso 1 1 calc R . .
C801 C 0.743(3) 0.4009(16) 0.735(3) 0.086(10) Uani 0.5 1 d PDU A 1
H801 H 0.7654 0.3651 0.7514 0.103 Uiso 0.5 1 calc PR A 1
C802 C 0.671(2) 0.3901(17) 0.701(3) 0.10(2) Uani 0.5 1 d PDU A 1
H802 H 0.6401 0.3481 0.6981 0.114 Uiso 0.5 1 calc PR A 1
C803 C 0.6424(18) 0.4408(16) 0.6715(17) 0.053(10) Uani 0.5 1 d PDU A 1
H803 H 0.597 0.4319 0.643 0.064 Uiso 0.5 1 calc PR A 1
C804 C 0.6806(15) 0.5005(11) 0.6844(17) 0.113(13) Uani 0.5 1 d PDU A 1
H804 H 0.661 0.5353 0.6651 0.135 Uiso 0.5 1 calc PR A 1
C805 C 0.7473(14) 0.5163(10) 0.7238(15) 0.093(9) Uani 0.5 1 d PDU A 1
H805 H 0.7689 0.5616 0.7361 0.111 Uiso 0.5 1 calc PR A 1
C806 C 0.7828(10) 0.4639(11) 0.7457(9) 0.058(5) Uani 0.5 1 d PDU A 1
H806 H 0.8335 0.4721 0.7674 0.07 Uiso 0.5 1 calc PR A 1
C901 C 0.6614(13) 0.6808(13) 0.7733(9) 0.076(4) Uani 0.5 1 d PDU B 1
H901 H 0.6548 0.6627 0.7307 0.092 Uiso 0.5 1 calc PR B 1
C902 C 0.6003(14) 0.6742(17) 0.8106(12) 0.072(4) Uani 0.5 1 d PDU B 1
H902 H 0.5528 0.6477 0.7941 0.087 Uiso 0.5 1 calc PR B 1
C903 C 0.6076(11) 0.7061(10) 0.8723(9) 0.062(4) Uani 0.5 1 d PDU B 1
H903 H 0.5648 0.7031 0.8967 0.074 Uiso 0.5 1 calc PR B 1
C904 C 0.6734(11) 0.7394(10) 0.8951(9) 0.063(4) Uani 0.5 1 d PDU B 1
H904 H 0.6781 0.7614 0.9366 0.076 Uiso 0.5 1 calc PR B 1
C905 C 0.7369(13) 0.7444(16) 0.8619(11) 0.072(4) Uani 0.5 1 d PDU B 1
H905 H 0.7848 0.7685 0.8805 0.086 Uiso 0.5 1 calc PR B 1
C906 C 0.7309(13) 0.7140(13) 0.8003(10) 0.079(4) Uani 0.5 1 d PDU B 1
H906 H 0.7751 0.7164 0.7773 0.095 Uiso 0.5 1 calc PR B 1
C911 C 0.7366(13) 0.6271(11) 0.7846(12) 0.087(5) Uani 0.5 1 d PDU C 2
H911 H 0.7618 0.5917 0.7642 0.104 Uiso 0.5 1 calc PR C 2
C912 C 0.6554(13) 0.6227(11) 0.7820(12) 0.087(5) Uani 0.5 1 d PDU C 2
H912 H 0.6241 0.5855 0.7579 0.105 Uiso 0.5 1 calc PR C 2
C913 C 0.6205(14) 0.6740(16) 0.8155(16) 0.088(5) Uani 0.5 1 d PDU C 2
H913 H 0.5654 0.6696 0.8172 0.105 Uiso 0.5 1 calc PR C 2
C914 C 0.6625(13) 0.7277(11) 0.8442(12) 0.085(5) Uani 0.5 1 d PDU C 2
H914 H 0.637 0.7624 0.8655 0.101 Uiso 0.5 1 calc PR C 2
C915 C 0.7425(13) 0.7361(14) 0.8449(14) 0.083(5) Uani 0.5 1 d PDU C 2
H915 H 0.772 0.7768 0.864 0.1 Uiso 0.5 1 calc PR C 2
C916 C 0.7793(13) 0.6830(11) 0.8167(11) 0.083(5) Uani 0.5 1 d PDU C 2
H916 H 0.8348 0.6859 0.8201 0.099 Uiso 0.5 1 calc PR C 2
As1 As 0.86096(8) 0.15553(6) 0.37211(6) 0.0634(3) Uani 1 1 d . . .
F11 F 0.7857(5) 0.1877(4) 0.4089(3) 0.0801(19) Uani 1 1 d . . .
F12 F 0.7956(4) 0.0904(3) 0.3347(3) 0.0752(19) Uani 1 1 d . . .
F13 F 0.9330(5) 0.1206(5) 0.3356(5) 0.112(3) Uani 1 1 d . . .
F14 F 0.9235(6) 0.2193(6) 0.4105(6) 0.159(5) Uani 1 1 d . . .
F15 F 0.8425(5) 0.1997(3) 0.3132(4) 0.094(2) Uani 1 1 d . . .
F16 F 0.8753(8) 0.1099(5) 0.4316(4) 0.142(5) Uani 1 1 d . . .
As2 As 0.80273(5) 0.24083(4) 0.90216(4) 0.0381(2) Uani 1 1 d . . .
F21 F 0.7791(3) 0.2967(2) 0.8547(3) 0.0533(13) Uani 1 1 d . . .
F22 F 0.7541(4) 0.1774(3) 0.8512(3) 0.0735(19) Uani 1 1 d . . .
F23 F 0.8252(5) 0.1859(3) 0.9500(3) 0.084(2) Uani 1 1 d . . .
F24 F 0.8527(4) 0.3042(3) 0.9538(3) 0.0612(15) Uani 1 1 d . . .
F25 F 0.7174(4) 0.2536(4) 0.9358(4) 0.083(2) Uani 1 1 d . . .
F26 F 0.8871(3) 0.2309(3) 0.8672(3) 0.0673(16) Uani 1 1 d . . .
C100 C 0.8339(8) 0.2897(6) 0.1036(6) 0.071(3) Uani 1 1 d . . .
H10C H 0.8167 0.254 0.0681 0.085 Uiso 1 1 calc R . .
H10D H 0.8897 0.305 0.1011 0.085 Uiso 1 1 calc R . .
Cl11 Cl 0.77806(19) 0.35708(12) 0.09967(14) 0.0702(8) Uani 1 1 d . . .
Cl12 Cl 0.8241(2) 0.25715(13) 0.17193(14) 0.0829(10) Uani 1 1 d . . .
C200 C 0.8860(14) 0.8843(15) 0.6444(9) 0.082(9) Uani 0.5 1 d P . .
H20C H 0.8367 0.8887 0.6198 0.098 Uiso 0.5 1 calc PR . .
H20D H 0.9266 0.8772 0.6156 0.098 Uiso 0.5 1 calc PR . .
Cl21 Cl 0.8732(5) 0.8195(3) 0.6782(6) 0.128(4) Uani 0.5 1 d P . .
Cl22 Cl 0.9149(3) 0.9617(2) 0.6967(2) 0.0532(11) Uani 0.5 1 d P . .
C300 C 0.676(2) 0.372(2) 0.696(2) 0.060(10) Uani 0.5 1 d P D 2
H30C H 0.6879 0.3472 0.6563 0.071 Uiso 0.5 1 calc PR D 2
H30D H 0.6452 0.3409 0.7173 0.071 Uiso 0.5 1 calc PR D 2
Cl31 Cl 0.7658(8) 0.4024(6) 0.7417(8) 0.088(3) Uani 0.5 1 d PU D 2
Cl32 Cl 0.6228(8) 0.4350(5) 0.6819(7) 0.097(5) Uani 0.5 1 d P D 2

loop_
_atom_site_aniso_label
_atom_site_aniso_U_11
_atom_site_aniso_U_22
_atom_site_aniso_U_33
_atom_site_aniso_U_23
_atom_site_aniso_U_13
_atom_site_aniso_U_12
Ru1 0.0516(4) 0.0280(3) 0.0272(3) 0.0132(2) 0.0136(3) 0.0169(3)
Ru2 0.0378(3) 0.0269(3) 0.0302(3) 0.0112(2) 0.0142(2) 0.0071(2)
Ru3 0.0309(3) 0.0210(3) 0.0252(3) 0.0084(2) 0.0113(2) 0.0103(2)
Ru4 0.0352(3) 0.0268(3) 0.0248(3) 0.0046(2) 0.0099(2) 0.0099(2)
C1 0.047(5) 0.035(4) 0.023(4) 0.002(3) 0.010(3) 0.018(3)
C2 0.038(4) 0.019(3) 0.030(4) 0.007(3) 0.007(3) 0.010(3)
C3 0.031(4) 0.025(3) 0.033(4) 0.003(3) 0.008(3) 0.012(3)
C4 0.029(4) 0.022(3) 0.033(4) 0.007(3) 0.013(3) 0.011(3)
C5 0.039(4) 0.027(4) 0.033(4) 0.009(3) 0.018(3) 0.013(3)
C6 0.038(4) 0.031(4) 0.027(4) 0.009(3) 0.012(3) 0.014(3)
C7 0.041(4) 0.026(3) 0.026(4) 0.006(3) 0.013(3) 0.013(3)
C8 0.032(4) 0.036(4) 0.029(4) 0.003(3) 0.010(3) 0.014(3)
C9 0.036(4) 0.028(4) 0.030(4) 0.009(3) 0.012(3) 0.011(3)
C10 0.035(4) 0.029(4) 0.030(4) 0.010(3) 0.006(3) 0.008(3)
C11 0.037(4) 0.031(4) 0.024(4) 0.005(3) 0.007(3) 0.005(3)
C12 0.031(4) 0.025(3) 0.030(4) 0.009(3) 0.008(3) 0.007(3)
P1 0.0419(11) 0.0259(9) 0.0303(10) 0.0111(7) 0.0097(8) 0.0126(8)
C111 0.056(5) 0.026(4) 0.030(4) 0.013(3) 0.005(4) 0.016(3)
C112 0.044(5) 0.032(4) 0.052(5) 0.011(4) 0.004(4) 0.007(4)
C113 0.065(6) 0.035(4) 0.057(6) 0.026(4) 0.009(5) 0.016(4)
C114 0.072(7) 0.032(4) 0.053(6) 0.016(4) 0.007(5) 0.022(4)
C115 0.108(9) 0.051(6) 0.085(8) 0.040(6) 0.057(7) 0.053(6)
C116 0.091(8) 0.046(5) 0.068(7) 0.036(5) 0.052(6) 0.039(5)
C121 0.043(4) 0.023(3) 0.043(5) 0.007(3) 0.007(4) 0.017(3)
C122 0.044(5) 0.031(4) 0.040(5) 0.006(3) 0.011(4) 0.014(3)
C123 0.056(6) 0.030(4) 0.054(6) 0.010(4) 0.023(5) 0.010(4)
C124 0.039(5) 0.034(4) 0.073(7) -0.001(4) 0.011(5) 0.003(4)
C125 0.053(6) 0.037(4) 0.058(6) 0.003(4) -0.002(5) 0.020(4)
C126 0.055(6) 0.037(4) 0.055(6) 0.008(4) 0.004(5) 0.010(4)
C10' 0.044(4) 0.027(4) 0.026(4) 0.007(3) 0.012(3) 0.013(3)
C20 0.048(5) 0.030(4) 0.036(4) 0.011(3) 0.006(4) 0.013(3)
P2 0.0446(11) 0.0294(9) 0.0365(11) 0.0182(8) 0.0131(9) 0.0132(8)
C211 0.043(5) 0.035(4) 0.049(5) 0.021(4) 0.015(4) 0.010(4)
C212 0.043(5) 0.043(5) 0.058(6) 0.026(4) 0.025(4) 0.014(4)
C213 0.065(7) 0.060(6) 0.062(6) 0.039(5) 0.028(5) 0.022(5)
C214 0.050(6) 0.057(6) 0.099(9) 0.045(6) 0.017(6) 0.000(5)
C215 0.050(6) 0.068(7) 0.110(10) 0.040(7) -0.001(6) -0.015(5)
C216 0.053(6) 0.058(6) 0.081(8) 0.040(6) 0.012(6) 0.006(5)
C221 0.048(5) 0.033(4) 0.040(5) 0.017(3) 0.006(4) 0.009(4)
C222 0.101(9) 0.070(7) 0.053(6) 0.027(5) 0.025(6) 0.050(7)
C223 0.175(16) 0.100(10) 0.047(7) 0.032(6) 0.010(8) 0.093(11)
C224 0.099(9) 0.059(6) 0.059(7) 0.016(5) -0.004(6) 0.053(6)
C225 0.036(5) 0.043(5) 0.082(7) 0.018(5) 0.020(5) 0.018(4)
C226 0.044(5) 0.042(5) 0.057(6) 0.023(4) 0.015(4) 0.008(4)
P3 0.0400(11) 0.0273(9) 0.0274(9) 0.0101(7) 0.0076(8) 0.0095(8)
C311 0.058(5) 0.025(4) 0.034(4) 0.012(3) 0.004(4) 0.012(4)
C312 0.067(6) 0.032(4) 0.049(5) 0.006(4) -0.009(5) 0.014(4)
C313 0.100(9) 0.031(4) 0.049(6) 0.014(4) -0.014(6) 0.014(5)
C314 0.093(9) 0.035(5) 0.068(7) 0.021(5) -0.021(6) -0.010(5)
C315 0.080(7) 0.037(5) 0.055(6) 0.015(4) 0.009(5) -0.011(5)
C316 0.057(5) 0.035(4) 0.041(5) 0.012(4) 0.009(4) 0.006(4)
C321 0.036(4) 0.028(4) 0.035(4) 0.012(3) 0.003(3) 0.004(3)
C322 0.037(4) 0.035(4) 0.048(5) 0.016(4) 0.008(4) 0.009(3)
C323 0.038(4) 0.044(5) 0.047(5) 0.020(4) -0.004(4) 0.005(4)
C324 0.048(5) 0.041(4) 0.044(5) 0.025(4) -0.007(4) -0.005(4)
C325 0.057(5) 0.034(4) 0.037(5) 0.008(3) 0.006(4) -0.002(4)
C326 0.052(5) 0.033(4) 0.031(4) 0.013(3) 0.004(4) 0.008(4)
C30 0.038(4) 0.041(4) 0.026(4) 0.010(3) 0.012(3) 0.012(3)
C40 0.041(4) 0.048(5) 0.029(4) 0.008(3) 0.008(3) 0.005(4)
P4 0.0396(10) 0.0285(9) 0.0275(9) 0.0117(7) 0.0080(8) 0.0040(8)
C411 0.037(4) 0.036(4) 0.033(4) 0.013(3) 0.007(3) 0.006(3)
C412 0.051(5) 0.030(4) 0.042(5) 0.016(3) 0.001(4) -0.002(4)
C413 0.061(6) 0.038(4) 0.049(5) 0.023(4) 0.002(4) -0.007(4)
C414 0.059(6) 0.056(6) 0.040(5) 0.025(4) 0.005(4) -0.001(4)
C415 0.063(6) 0.057(6) 0.032(5) 0.020(4) 0.001(4) -0.004(5)
C416 0.062(6) 0.038(4) 0.041(5) 0.012(4) 0.014(4) 0.007(4)
C421 0.054(5) 0.036(4) 0.030(4) 0.016(3) 0.010(4) 0.001(4)
C422 0.061(5) 0.036(4) 0.027(4) 0.013(3) 0.002(4) -0.012(4)
C423 0.072(7) 0.043(5) 0.034(5) 0.009(4) -0.003(4) -0.001(4)
C424 0.069(7) 0.050(5) 0.038(5) 0.020(4) -0.016(5) -0.020(5)
C425 0.053(5) 0.052(5) 0.039(5) 0.026(4) -0.007(4) -0.007(4)
C426 0.047(5) 0.046(5) 0.032(4) 0.020(4) 0.003(4) -0.001(4)
P5 0.0300(9) 0.0219(8) 0.0271(9) 0.0093(7) 0.0103(7) 0.0098(7)
C511 0.033(4) 0.027(3) 0.030(4) 0.018(3) 0.011(3) 0.013(3)
C512 0.027(4) 0.048(5) 0.039(4) 0.001(4) 0.008(3) 0.012(3)
C513 0.047(5) 0.048(5) 0.049(5) -0.002(4) 0.014(4) 0.014(4)
C514 0.031(4) 0.048(5) 0.052(5) 0.011(4) 0.015(4) 0.018(4)
C515 0.035(4) 0.040(4) 0.046(5) 0.012(4) 0.012(4) 0.011(3)
C516 0.033(4) 0.028(4) 0.036(4) 0.009(3) 0.010(3) 0.007(3)
C521 0.031(4) 0.033(4) 0.033(4) 0.013(3) 0.006(3) 0.006(3)
C522 0.062(6) 0.037(4) 0.030(4) 0.007(3) 0.007(4) -0.002(4)
C523 0.097(9) 0.037(5) 0.048(6) 0.011(4) -0.004(6) -0.005(5)
C524 0.113(10) 0.058(6) 0.039(6) 0.008(5) -0.012(6) -0.021(6)
C525 0.075(7) 0.057(6) 0.041(5) 0.023(4) -0.002(5) -0.022(5)
C526 0.052(5) 0.032(4) 0.032(4) 0.015(3) 0.002(4) -0.003(4)
C50 0.041(4) 0.018(3) 0.038(4) 0.012(3) 0.019(3) 0.011(3)
C60 0.028(4) 0.028(3) 0.028(4) 0.005(3) 0.009(3) 0.006(3)
P6 0.0278(9) 0.0238(8) 0.0281(9) 0.0077(7) 0.0096(7) 0.0112(7)
C611 0.026(4) 0.030(4) 0.030(4) 0.004(3) 0.006(3) 0.007(3)
C612 0.033(4) 0.027(4) 0.040(4) 0.009(3) 0.011(3) 0.010(3)
C613 0.027(4) 0.029(4) 0.053(5) -0.004(3) 0.011(4) 0.007(3)
C614 0.029(4) 0.042(4) 0.036(4) -0.007(3) 0.010(3) 0.006(3)
C615 0.035(4) 0.051(5) 0.027(4) 0.004(3) 0.011(3) 0.007(4)
C616 0.038(4) 0.033(4) 0.038(4) 0.003(3) 0.012(3) 0.008(3)
C621 0.033(4) 0.031(4) 0.024(4) 0.005(3) 0.013(3) 0.015(3)
C622 0.036(4) 0.031(4) 0.037(4) 0.007(3) 0.003(3) 0.012(3)
C623 0.046(5) 0.038(4) 0.036(4) 0.002(3) 0.004(4) 0.028(4)
C624 0.042(5) 0.051(5) 0.029(4) 0.001(3) 0.006(3) 0.027(4)
C625 0.030(4) 0.056(5) 0.031(4) 0.005(4) 0.008(3) 0.008(4)
C626 0.036(4) 0.036(4) 0.035(4) 0.009(3) 0.014(3) 0.016(3)
P7 0.0357(10) 0.0257(9) 0.0306(10) 0.0047(7) 0.0108(8) 0.0099(7)
C711 0.048(5) 0.036(4) 0.039(5) 0.008(3) 0.018(4) 0.010(4)
C712 0.060(6) 0.046(5) 0.038(5) 0.009(4) 0.024(4) 0.010(4)
C713 0.043(5) 0.063(6) 0.040(5) 0.029(4) 0.014(4) 0.010(4)
C714 0.050(5) 0.050(5) 0.044(5) 0.020(4) 0.006(4) -0.011(4)
C715 0.051(5) 0.035(4) 0.033(4) 0.005(3) 0.005(4) 0.002(4)
C716 0.041(4) 0.035(4) 0.037(4) 0.017(3) 0.009(4) 0.009(3)
C721 0.040(4) 0.037(4) 0.029(4) 0.007(3) 0.012(3) 0.005(3)
C722 0.045(5) 0.039(4) 0.046(5) 0.001(4) 0.008(4) 0.011(4)
C723 0.059(6) 0.045(5) 0.043(5) -0.005(4) 0.008(4) 0.006(4)
C724 0.043(5) 0.055(5) 0.034(4) 0.003(4) 0.005(4) -0.006(4)
C725 0.041(5) 0.052(5) 0.044(5) 0.011(4) 0.010(4) 0.004(4)
C726 0.042(5) 0.039(4) 0.041(5) 0.004(4) 0.009(4) 0.006(4)
C70 0.040(5) 0.037(4) 0.049(5) 0.000(4) 0.005(4) 0.012(4)
C80 0.075(8) 0.034(5) 0.104(10) 0.026(5) -0.030(7) 0.003(5)
P8 0.0452(12) 0.0369(10) 0.0324(11) 0.0081(8) 0.0008(9) 0.0080(9)
C811 0.070(5) 0.084(5) 0.035(4) 0.011(4) -0.002(4) 0.009(5)
C812 0.086(6) 0.122(7) 0.043(5) 0.018(5) -0.001(5) -0.008(5)
C813 0.095(7) 0.136(7) 0.047(5) 0.011(5) 0.008(5) 0.001(6)
C814 0.095(7) 0.114(7) 0.045(5) 0.011(5) 0.006(5) 0.018(6)
C815 0.089(6) 0.089(6) 0.045(5) 0.002(4) 0.001(4) 0.021(5)
C816 0.074(5) 0.067(5) 0.042(4) 0.006(4) 0.003(4) 0.015(4)
C821 0.042(5) 0.048(5) 0.045(5) -0.007(4) -0.003(4) 0.014(4)
C822 0.040(5) 0.050(5) 0.050(5) 0.002(4) 0.017(4) 0.014(4)
C823 0.050(6) 0.066(6) 0.060(6) -0.004(5) 0.010(5) 0.009(5)
C824 0.043(6) 0.073(7) 0.091(9) -0.007(7) 0.010(6) 0.008(5)
C825 0.053(6) 0.078(7) 0.061(7) -0.007(6) -0.011(5) 0.018(6)
C826 0.052(6) 0.065(6) 0.057(6) 0.002(5) -0.005(5) 0.007(5)
C101 0.080(7) 0.058(6) 0.021(4) 0.012(4) 0.009(4) 0.015(5)
C102 0.083(7) 0.062(6) 0.017(4) 0.009(4) 0.012(4) 0.032(5)
C103 0.089(7) 0.054(5) 0.023(4) 0.027(4) 0.023(4) 0.033(5)
C104 0.084(7) 0.065(6) 0.029(4) 0.019(4) 0.031(5) 0.028(5)
C105 0.105(9) 0.045(5) 0.034(5) 0.015(4) 0.031(5) 0.028(5)
C201 0.056(6) 0.052(6) 0.076(8) 0.020(5) 0.039(6) 0.014(5)
C202 0.048(5) 0.057(5) 0.042(5) 0.015(4) 0.021(4) 0.010(4)
C203 0.038(4) 0.049(5) 0.045(5) 0.017(4) 0.017(4) -0.002(4)
C204 0.059(6) 0.049(5) 0.027(4) 0.009(4) 0.023(4) 0.000(4)
C205 0.069(7) 0.050(5) 0.072(7) 0.006(5) 0.048(6) -0.007(5)
C301 0.049(5) 0.024(4) 0.042(5) 0.015(3) 0.026(4) 0.008(3)
C302 0.038(4) 0.043(4) 0.039(5) 0.021(4) 0.011(4) 0.003(4)
C303 0.054(5) 0.034(4) 0.038(4) 0.018(3) 0.031(4) 0.019(4)
C304 0.055(5) 0.036(4) 0.024(4) 0.005(3) 0.012(4) 0.004(4)
C305 0.053(5) 0.034(4) 0.038(4) 0.019(3) 0.021(4) 0.019(4)
C401 0.059(5) 0.027(4) 0.043(5) 0.011(3) 0.007(4) 0.025(4)
C402 0.042(5) 0.035(4) 0.042(5) 0.006(3) 0.015(4) 0.019(3)
C403 0.054(5) 0.031(4) 0.036(4) 0.000(3) 0.021(4) 0.017(4)
C404 0.048(5) 0.031(4) 0.051(5) 0.002(4) 0.009(4) 0.006(4)
C405 0.052(5) 0.026(4) 0.047(5) 0.015(3) 0.019(4) 0.015(3)
C501 0.052(6) 0.069(7) 0.096(10) 0.031(7) 0.012(6) 0.019(5)
C502 0.067(7) 0.090(8) 0.071(8) 0.020(6) 0.023(6) 0.032(6)
C503 0.126(14) 0.152(15) 0.083(11) -0.018(10) -0.040(10) 0.083(13)
C504 0.072(10) 0.22(2) 0.106(13) -0.072(14) -0.025(9) 0.069(12)
C505 0.052(7) 0.114(11) 0.099(11) -0.015(9) 0.030(7) 0.000(7)
C506 0.070(7) 0.058(6) 0.061(7) 0.015(5) 0.001(6) -0.009(5)
C601 0.099(10) 0.085(9) 0.047(7) 0.005(6) 0.012(6) -0.005(8)
C602 0.068(7) 0.058(6) 0.048(6) 0.011(5) 0.006(5) 0.007(5)
C603 0.066(7) 0.067(7) 0.051(6) 0.008(5) 0.013(5) 0.003(6)
C604 0.070(8) 0.091(9) 0.054(7) 0.004(6) 0.005(6) -0.006(7)
C605 0.085(10) 0.164(17) 0.047(7) 0.033(9) 0.022(7) 0.050(11)
C606 0.22(2) 0.059(7) 0.040(6) 0.014(5) 0.016(9) 0.060(11)
C701 0.062(7) 0.078(8) 0.072(8) 0.016(6) -0.011(6) 0.003(6)
C702 0.072(8) 0.082(8) 0.060(7) 0.004(6) 0.008(6) 0.014(6)
C703 0.119(13) 0.106(11) 0.074(10) 0.039(8) -0.019(9) -0.016(10)
C704 0.22(2) 0.081(10) 0.093(13) 0.014(9) -0.050(14) -0.034(13)
C705 0.21(2) 0.102(12) 0.066(10) 0.012(9) -0.051(12) -0.025(13)
C706 0.105(12) 0.104(11) 0.101(12) 0.057(10) -0.016(9) -0.019(9)
C801 0.11(2) 0.121(16) 0.035(15) 0.030(13) 0.013(17) 0.016(15)
C802 0.10(4) 0.09(3) 0.07(3) 0.02(2) -0.02(3) -0.06(3)
C803 0.038(14) 0.062(19) 0.064(15) 0.039(13) 0.002(12) -0.012(11)
C804 0.061(16) 0.058(14) 0.21(4) 0.022(18) -0.05(2) 0.010(12)
C805 0.080(18) 0.046(12) 0.14(3) 0.005(15) -0.005(18) -0.005(12)
C806 0.043(11) 0.087(16) 0.048(12) 0.015(11) 0.016(9) 0.003(11)
C901 0.077(9) 0.084(9) 0.068(8) 0.015(8) 0.018(7) -0.003(8)
C902 0.074(8) 0.077(9) 0.070(9) 0.026(7) 0.014(7) 0.005(8)
C903 0.063(8) 0.061(8) 0.072(8) 0.035(7) 0.015(7) 0.021(7)
C904 0.069(8) 0.061(8) 0.068(8) 0.031(7) 0.007(7) 0.018(7)
C905 0.071(8) 0.076(9) 0.071(9) 0.025(8) 0.006(7) 0.008(8)
C906 0.080(8) 0.087(9) 0.073(9) 0.019(8) 0.016(7) -0.004(8)
C911 0.090(9) 0.083(9) 0.087(10) 0.040(8) -0.007(8) -0.026(8)
C912 0.088(9) 0.085(9) 0.087(10) 0.042(8) -0.009(9) -0.027(8)
C913 0.086(10) 0.089(10) 0.087(11) 0.043(9) -0.011(9) -0.024(8)
C914 0.084(9) 0.085(9) 0.085(11) 0.043(8) -0.016(9) -0.018(8)
C915 0.084(9) 0.084(9) 0.082(11) 0.042(9) -0.015(9) -0.020(8)
C916 0.086(9) 0.080(9) 0.083(10) 0.043(8) -0.010(8) -0.022(8)
As1 0.0637(7) 0.0588(7) 0.0604(7) -0.0075(5) -0.0118(6) 0.0106(6)
F11 0.092(5) 0.082(4) 0.063(4) 0.004(3) -0.003(4) 0.015(4)
F12 0.100(5) 0.070(4) 0.049(4) 0.003(3) 0.010(3) -0.017(4)
F13 0.069(5) 0.134(7) 0.121(7) -0.021(6) 0.002(5) 0.023(5)
F14 0.111(8) 0.141(9) 0.182(12) -0.084(9) -0.016(7) -0.017(6)
F15 0.131(7) 0.056(4) 0.103(6) 0.030(4) 0.032(5) 0.010(4)
F16 0.219(12) 0.144(8) 0.068(5) -0.002(5) -0.033(7) 0.107(9)
As2 0.0421(5) 0.0296(4) 0.0462(5) 0.0122(4) 0.0056(4) 0.0115(4)
F21 0.066(3) 0.041(3) 0.055(3) 0.018(2) -0.004(3) 0.006(2)
F22 0.073(4) 0.048(3) 0.097(5) 0.016(3) -0.018(4) 0.007(3)
F23 0.118(6) 0.050(3) 0.090(5) 0.042(3) -0.019(4) 0.011(3)
F24 0.072(4) 0.053(3) 0.057(3) 0.002(3) -0.005(3) 0.022(3)
F25 0.066(4) 0.083(4) 0.114(6) 0.035(4) 0.050(4) 0.017(3)
F26 0.052(3) 0.068(4) 0.082(4) -0.002(3) 0.016(3) 0.022(3)
C100 0.085(8) 0.060(6) 0.077(8) 0.018(6) 0.024(7) 0.032(6)
Cl11 0.098(2) 0.0422(12) 0.0793(19) 0.0204(12) 0.0291(16) 0.0211(13)
Cl12 0.144(3) 0.0456(13) 0.0612(17) 0.0162(12) 0.0045(18) 0.0117(16)
C200 0.067(14) 0.15(2) 0.032(10) -0.006(12) -0.024(10) 0.069(16)
Cl21 0.077(5) 0.053(3) 0.241(12) 0.007(5) -0.015(6) -0.007(3)
Cl22 0.041(2) 0.060(3) 0.057(3) 0.006(2) 0.006(2) 0.002(2)
C300 0.053(19) 0.067(17) 0.07(2) 0.027(16) 0.021(16) 0.015(14)
Cl31 0.090(7) 0.138(7) 0.035(4) 0.024(4) 0.003(4) -0.006(5)
Cl32 0.091(7) 0.051(5) 0.149(11) 0.012(5) 0.010(7) 0.014(4)

loop_
_atom_type_symbol
_atom_type_description
_atom_type_scat_dispersion_real
_atom_type_scat_dispersion_imag
_atom_type_scat_source
C C 0.0181 0.0091 'International Tables Vol C Tables 4.2.6.8 and 6.1.1.4'
H H 0 0 'International Tables Vol C Tables 4.2.6.8 and 6.1.1.4'
F F 0.0727 0.0534 'International Tables Vol C Tables 4.2.6.8 and 6.1.1.4'
P P 0.2955 0.4335 'International Tables Vol C Tables 4.2.6.8 and 6.1.1.4'
As As -0.93 1.0051 'International Tables Vol C Tables 4.2.6.8 and 6.1.1.4'
Ru Ru 0.0552 3.296 'International Tables Vol C Tables 4.2.6.8 and 6.1.1.4'
Cl Cl 0.3639 0.7018 'International Tables Vol C Tables 4.2.6.8 and 6.1.1.4'

loop_
_geom_angle_atom_site_label_1
_geom_angle_atom_site_label_2
_geom_angle_atom_site_label_3
_geom_angle
C1 Ru1 C101 96.0(3)
C1 Ru1 C102 126.2(4)
C101 Ru1 C102 36.0(3)
C1 Ru1 C105 97.3(3)
C101 Ru1 C105 37.6(4)
C102 Ru1 C105 61.1(4)
C1 Ru1 C104 129.0(3)
C101 Ru1 C104 61.2(4)
C102 Ru1 C104 60.4(4)
C105 Ru1 C104 36.3(4)
C1 Ru1 P1 82.0(2)
C101 Ru1 P1 119.8(3)
C102 Ru1 P1 101.1(3)
C105 Ru1 P1 157.4(3)
C104 Ru1 P1 148.8(2)
C1 Ru1 C103 155.8(3)
C101 Ru1 C103 60.8(4)
C102 Ru1 C103 36.7(4)
C105 Ru1 C103 60.5(3)
C104 Ru1 C103 35.7(3)
P1 Ru1 C103 114.5(2)
C1 Ru1 P2 86.6(3)
C101 Ru1 P2 157.2(3)
C102 Ru1 P2 147.2(3)
C105 Ru1 P2 119.6(3)
C104 Ru1 P2 99.8(3)
P1 Ru1 P2 83.00(8)
C103 Ru1 P2 112.0(3)
C8 Ru2 C203 153.6(3)
C8 Ru2 C205 106.4(3)
C203 Ru2 C205 60.4(3)
C8 Ru2 C202 117.1(3)
C203 Ru2 C202 37.1(3)
C205 Ru2 C202 60.7(4)
C8 Ru2 C204 141.6(3)
C203 Ru2 C204 35.8(3)
C205 Ru2 C204 36.3(4)
C202 Ru2 C204 60.8(3)
C8 Ru2 P3 83.9(2)
C203 Ru2 P3 104.1(2)
C205 Ru2 P3 162.2(3)
C202 Ru2 P3 101.8(3)
C204 Ru2 P3 134.4(2)
C8 Ru2 P4 87.3(2)
C203 Ru2 P4 118.2(2)
C205 Ru2 P4 110.6(3)
C202 Ru2 P4 155.3(2)
C204 Ru2 P4 97.9(3)
P3 Ru2 P4 83.96(7)
C8 Ru2 C201 94.5(3)
C203 Ru2 C201 60.9(3)
C205 Ru2 C201 36.5(4)
C202 Ru2 C201 36.2(4)
C204 Ru2 C201 60.8(4)
P3 Ru2 C201 130.1(3)
P4 Ru2 C201 145.9(3)
C12 Ru3 C302 121.2(3)
C12 Ru3 C303 155.2(3)
C302 Ru3 C303 36.3(3)
C12 Ru3 P6 90.0(2)
C302 Ru3 P6 148.7(2)
C303 Ru3 P6 112.6(2)
C12 Ru3 C304 136.1(3)
C302 Ru3 C304 60.7(3)
C303 Ru3 C304 36.3(3)
P6 Ru3 C304 95.8(2)
C12 Ru3 C305 101.8(3)
C302 Ru3 C305 60.5(3)
C303 Ru3 C305 60.7(3)
P6 Ru3 C305 114.1(2)
C304 Ru3 C305 36.9(3)
C12 Ru3 C301 95.1(3)
C302 Ru3 C301 36.4(3)
C303 Ru3 C301 60.3(3)
P6 Ru3 C301 149.7(2)
C304 Ru3 C301 60.4(3)
C305 Ru3 C301 35.6(3)
C12 Ru3 P5 91.6(2)
C302 Ru3 P5 96.4(2)
C303 Ru3 P5 100.1(2)
P6 Ru3 P5 84.36(7)
C304 Ru3 P5 132.2(2)
C305 Ru3 P5 156.8(2)
C301 Ru3 P5 125.2(2)
C11 Ru4 C404 120.1(3)
C11 Ru4 C405 95.1(3)
C404 Ru4 C405 36.2(3)
C11 Ru4 C403 155.5(3)
C404 Ru4 C403 37.3(3)
C405 Ru4 C403 60.7(3)
C11 Ru4 C401 103.3(3)
C404 Ru4 C401 61.1(3)
C405 Ru4 C401 36.8(3)
C403 Ru4 C401 60.2(3)
C11 Ru4 P8 88.5(2)
C404 Ru4 P8 98.6(3)
C405 Ru4 P8 126.9(2)
C403 Ru4 P8 102.8(2)
C401 Ru4 P8 159.6(2)
C11 Ru4 C402 137.8(3)
C404 Ru4 C402 60.8(3)
C405 Ru4 C402 60.7(3)
C403 Ru4 C402 35.2(3)
C401 Ru4 C402 36.4(3)
P8 Ru4 C402 133.6(2)
C11 Ru4 P7 83.3(2)
C404 Ru4 P7 156.4(2)
C405 Ru4 P7 150.4(2)
C403 Ru4 P7 119.3(2)
C401 Ru4 P7 114.7(2)
P8 Ru4 P7 82.72(8)
C402 Ru4 P7 101.3(2)
C2 C1 Ru1 177.0(7)
C1 C2 C3 176.7(8)
C2 C3 C9 133.8(6)
C2 C3 C12 134.8(7)
C9 C3 C12 91.4(6)
C5 C4 C9 130.6(7)
C5 C4 C12 136.0(6)
C9 C4 C12 93.3(6)
C6 C5 C4 176.4(8)
C5 C6 C7 176.5(9)
C8 C7 C6 176.8(9)
C7 C8 Ru2 177.0(7)
C10 C9 C4 132.6(7)
C10 C9 C3 138.5(7)
C4 C9 C3 88.8(6)
C11 C10 C9 170.1(8)
C10 C11 Ru4 177.5(7)
C4 C12 C3 86.4(5)
C4 C12 Ru3 142.2(5)
C3 C12 Ru3 131.1(5)
C121 P1 C111 101.5(4)
C121 P1 C10' 106.1(4)
C111 P1 C10' 102.6(3)
C121 P1 Ru1 116.5(3)
C111 P1 Ru1 120.0(3)
C10' P1 Ru1 108.6(2)
C116 C111 C112 119.5(7)
C116 C111 P1 120.2(6)
C112 C111 P1 120.3(6)
C111 C112 C113 119.5(9)
C111 C112 H112 120.3
C113 C112 H112 120.3
C114 C113 C112 121.1(9)
C114 C113 H113 119.4
C112 C113 H113 119.4
C113 C114 C115 119.6(8)
C113 C114 H114 120.2
C115 C114 H114 120.2
C114 C115 C116 119.5(9)
C114 C115 H115 120.3
C116 C115 H115 120.3
C111 C116 C115 120.8(9)
C111 C116 H116 119.6
C115 C116 H116 119.6
C126 C121 C122 118.1(8)
C126 C121 P1 119.1(7)
C122 C121 P1 122.7(7)
C123 C122 C121 119.5(8)
C123 C122 H122 120.2
C121 C122 H122 120.2
C124 C123 C122 121.8(9)
C124 C123 H123 119.1
C122 C123 H123 119.1
C123 C124 C125 118.9(9)
C123 C124 H124 120.6
C125 C124 H124 120.6
C126 C125 C124 119.3(9)
C126 C125 H125 120.4
C124 C125 H125 120.4
C121 C126 C125 122.4(9)
C121 C126 H126 118.8
C125 C126 H126 118.8
C20 C10' P1 107.6(5)
C20 C10' H10A 110.2
P1 C10' H10A 110.2
C20 C10' H10B 110.2
P1 C10' H10B 110.2
H10A C10' H10B 108.5
C10' C20 P2 110.9(5)
C10' C20 H20A 109.5
P2 C20 H20A 109.5
C10' C20 H20B 109.5
P2 C20 H20B 109.5
H20A C20 H20B 108
C221 P2 C211 102.4(4)
C221 P2 C20 105.6(4)
C211 P2 C20 101.7(4)
C221 P2 Ru1 113.0(3)
C211 P2 Ru1 122.4(3)
C20 P2 Ru1 110.1(3)
C216 C211 C212 119.5(8)
C216 C211 P2 119.2(7)
C212 C211 P2 121.3(7)
C211 C212 C213 119.9(10)
C211 C212 H212 120
C213 C212 H212 120
C214 C213 C212 119.9(9)
C214 C213 H213 120
C212 C213 H213 120
C215 C214 C213 120.0(9)
C215 C214 H214 120
C213 C214 H214 120
C214 C215 C216 121.0(12)
C214 C215 H215 119.5
C216 C215 H215 119.5
C211 C216 C215 119.6(10)
C211 C216 H216 120.2
C215 C216 H216 120.2
C222 C221 C226 120.5(8)
C222 C221 P2 122.2(7)
C226 C221 P2 117.0(6)
C221 C222 C223 118.2(11)
C221 C222 H222 120.9
C223 C222 H222 120.9
C224 C223 C222 121.5(11)
C224 C223 H223 119.3
C222 C223 H223 119.3
C223 C224 C225 120.7(9)
C223 C224 H224 119.6
C225 C224 H224 119.6
C226 C225 C224 118.5(9)
C226 C225 H225 120.8
C224 C225 H225 120.8
C225 C226 C221 120.5(9)
C225 C226 H226 119.7
C221 C226 H226 119.7
C321 P3 C311 99.9(4)
C321 P3 C30 103.5(4)
C311 P3 C30 107.5(4)
C321 P3 Ru2 118.0(3)
C311 P3 Ru2 117.3(3)
C30 P3 Ru2 109.2(3)
C316 C311 C312 118.9(8)
C316 C311 P3 119.3(6)
C312 C311 P3 121.7(7)
C311 C312 C313 117.7(10)
C311 C312 H312 121.2
C313 C312 H312 121.2
C314 C313 C312 120.7(10)
C314 C313 H313 119.7
C312 C313 H313 119.7
C315 C314 C313 120.5(9)
C315 C314 H314 119.7
C313 C314 H314 119.7
C314 C315 C316 121.0(11)
C314 C315 H315 119.5
C316 C315 H315 119.5
C315 C316 C311 121.2(9)
C315 C316 H316 119.4
C311 C316 H316 119.4
C326 C321 C322 119.0(7)
C326 C321 P3 120.6(6)
C322 C321 P3 120.5(6)
C321 C322 C323 119.7(8)
C321 C322 H322 120.2
C323 C322 H322 120.2
C324 C323 C322 120.7(8)
C324 C323 H323 119.7
C322 C323 H323 119.7
C323 C324 C325 118.8(8)
C323 C324 H324 120.6
C325 C324 H324 120.6
C326 C325 C324 121.1(8)
C326 C325 H325 119.4
C324 C325 H325 119.4
C325 C326 C321 120.7(8)
C325 C326 H326 119.6
C321 C326 H326 119.6
C40 C30 P3 111.1(5)
C40 C30 H30A 109.4
P3 C30 H30A 109.4
C40 C30 H30B 109.4
P3 C30 H30B 109.4
H30A C30 H30B 108
C30 C40 P4 111.5(6)
C30 C40 H40A 109.3
P4 C40 H40A 109.3
C30 C40 H40B 109.3
P4 C40 H40B 109.3
H40A C40 H40B 108
C411 P4 C421 98.7(4)
C411 P4 C40 105.8(4)
C421 P4 C40 105.6(4)
C411 P4 Ru2 115.0(3)
C421 P4 Ru2 118.5(3)
C40 P4 Ru2 111.8(3)
C416 C411 C412 117.6(7)
C416 C411 P4 119.4(6)
C412 C411 P4 123.0(6)
C413 C412 C411 120.2(8)
C413 C412 H412 119.9
C411 C412 H412 119.9
C414 C413 C412 120.1(9)
C414 C413 H413 119.9
C412 C413 H413 119.9
C413 C414 C415 120.8(8)
C413 C414 H414 119.6
C415 C414 H414 119.6
C414 C415 C416 118.9(9)
C414 C415 H415 120.6
C416 C415 H415 120.6
C411 C416 C415 122.4(8)
C411 C416 H416 118.8
C415 C416 H416 118.8
C422 C421 C426 120.0(8)
C422 C421 P4 120.8(7)
C426 C421 P4 119.1(6)
C421 C422 C423 120.6(9)
C421 C422 H422 119.7
C423 C422 H422 119.7
C422 C423 C424 119.8(9)
C422 C423 H423 120.1
C424 C423 H423 120.1
C423 C424 C425 120.1(9)
C423 C424 H424 120
C425 C424 H424 120
C426 C425 C424 119.5(9)
C426 C425 H425 120.3
C424 C425 H425 120.3
C425 C426 C421 120.1(9)
C425 C426 H426 119.9
C421 C426 H426 119.9
C521 P5 C511 99.7(3)
C521 P5 C50 105.2(3)
C511 P5 C50 104.4(3)
C521 P5 Ru3 119.1(2)
C511 P5 Ru3 114.7(2)
C50 P5 Ru3 111.9(2)
C516 C511 C512 117.7(7)
C516 C511 P5 119.3(6)
C512 C511 P5 122.8(6)
C513 C512 C511 121.6(8)
C513 C512 H512 119.2
C511 C512 H512 119.2
C512 C513 C514 120.3(8)
C512 C513 H513 119.9
C514 C513 H513 119.9
C515 C514 C513 119.0(8)
C515 C514 H514 120.5
C513 C514 H514 120.5
C514 C515 C516 120.1(8)
C514 C515 H515 120
C516 C515 H515 120
C511 C516 C515 121.2(7)
C511 C516 H516 119.4
C515 C516 H516 119.4
C522 C521 C526 117.7(8)
C522 C521 P5 122.3(6)
C526 C521 P5 120.0(6)
C523 C522 C521 121.6(8)
C523 C522 H522 119.2
C521 C522 H522 119.2
C522 C523 C524 120.6(9)
C522 C523 H523 119.7
C524 C523 H523 119.7
C525 C524 C523 118.6(10)
C525 C524 H524 120.7
C523 C524 H524 120.7
C524 C525 C526 120.9(9)
C524 C525 H525 119.6
C526 C525 H525 119.6
C525 C526 C521 120.6(8)
C525 C526 H526 119.7
C521 C526 H526 119.7
C60 C50 P5 112.5(5)
C60 C50 H50A 109.1
P5 C50 H50A 109.1
C60 C50 H50B 109.1
P5 C50 H50B 109.1
H50A C50 H50B 107.8
C50 C60 P6 111.7(5)
C50 C60 H60A 109.3
P6 C60 H60A 109.3
C50 C60 H60B 109.3
P6 C60 H60B 109.3
H60A C60 H60B 107.9
C621 P6 C611 99.8(3)
C621 P6 C60 103.0(3)
C611 P6 C60 105.7(3)
C621 P6 Ru3 120.0(2)
C611 P6 Ru3 116.6(2)
C60 P6 Ru3 110.0(2)
C616 C611 C612 119.0(7)
C616 C611 P6 120.9(6)
C612 C611 P6 120.1(6)
C613 C612 C611 119.9(8)
C613 C612 H612 120
C611 C612 H612 120
C614 C613 C612 120.5(7)
C614 C613 H613 119.8
C612 C613 H613 119.8
C613 C614 C615 120.2(7)
C613 C614 H614 119.9
C615 C614 H614 119.9
C614 C615 C616 119.5(8)
C614 C615 H615 120.2
C616 C615 H615 120.2
C611 C616 C615 120.9(7)
C611 C616 H616 119.6
C615 C616 H616 119.6
C626 C621 C622 118.9(7)
C626 C621 P6 120.0(5)
C622 C621 P6 121.1(6)
C623 C622 C621 119.5(8)
C623 C622 H622 120.3
C621 C622 H622 120.3
C624 C623 C622 121.5(7)
C624 C623 H623 119.3
C622 C623 H623 119.3
C623 C624 C625 120.0(7)
C623 C624 H624 120
C625 C624 H624 120
C624 C625 C626 119.0(8)
C624 C625 H625 120.5
C626 C625 H625 120.5
C621 C626 C625 121.1(7)
C621 C626 H626 119.4
C625 C626 H626 119.4
C716 P7 C70 103.0(4)
C716 P7 C721 102.3(4)
C70 P7 C721 105.5(4)
C716 P7 Ru4 119.7(3)
C70 P7 Ru4 108.2(3)
C721 P7 Ru4 116.7(3)
C712 C711 C716 121.5(8)
C712 C711 H711 119.3
C716 C711 H711 119.3
C711 C712 C713 120.5(8)
C711 C712 H712 119.7
C713 C712 H712 119.7
C714 C713 C712 119.9(8)
C714 C713 H713 120.1
C712 C713 H713 120.1
C713 C714 C715 119.5(8)
C713 C714 H714 120.2
C715 C714 H714 120.2
C716 C715 C714 120.4(8)
C716 C715 H715 119.8
C714 C715 H715 119.8
C711 C716 C715 118.2(7)
C711 C716 P7 123.2(6)
C715 C716 P7 118.5(6)
C722 C721 C726 120.0(8)
C722 C721 P7 123.3(7)
C726 C721 P7 116.6(6)
C723 C722 C721 120.5(9)
C723 C722 H722 119.7
C721 C722 H722 119.7
C722 C723 C724 120.2(8)
C722 C723 H723 119.9
C724 C723 H723 119.9
C725 C724 C723 118.9(9)
C725 C724 H724 120.6
C723 C724 H724 120.6
C724 C725 C726 121.3(9)
C724 C725 H725 119.4
C726 C725 H725 119.4
C725 C726 C721 119.2(8)
C725 C726 H726 120.4
C721 C726 H726 120.4
C80 C70 P7 110.6(6)
C80 C70 H70A 109.5
P7 C70 H70A 109.5
C80 C70 H70B 109.5
P7 C70 H70B 109.5
H70A C70 H70B 108.1
C70 C80 P8 112.6(7)
C70 C80 H80A 109.1
P8 C80 H80A 109.1
C70 C80 H80B 109.1
P8 C80 H80B 109.1
H80A C80 H80B 107.8
C821 P8 C811 101.6(5)
C821 P8 C80 106.1(5)
C811 P8 C80 103.7(6)
C821 P8 Ru4 119.4(3)
C811 P8 Ru4 113.0(4)
C80 P8 Ru4 111.5(3)
C816 C811 C812 117.9(10)
C816 C811 P8 120.0(8)
C812 C811 P8 121.1(9)
C811 C812 C813 119.8(12)
C811 C812 H812 120.1
C813 C812 H812 120.1
C814 C813 C812 121.4(13)
C814 C813 H813 119.3
C812 C813 H813 119.3
C813 C814 C815 119.8(12)
C813 C814 H814 120.1
C815 C814 H814 120.1
C814 C815 C816 121.0(11)
C814 C815 H815 119.5
C816 C815 H815 119.5
C811 C816 C815 120.0(11)
C811 C816 H816 120
C815 C816 H816 120
C822 C821 C826 118.9(9)
C822 C821 P8 120.7(7)
C826 C821 P8 120.2(8)
C821 C822 C823 121.1(10)
C821 C822 H822 119.5
C823 C822 H822 119.5
C822 C823 C824 120.4(11)
C822 C823 H823 119.8
C824 C823 H823 119.8
C825 C824 C823 119.4(11)
C825 C824 H824 120.3
C823 C824 H824 120.3
C824 C825 C826 120.1(11)
C824 C825 H825 119.9
C826 C825 H825 119.9
C821 C826 C825 120.1(11)
C821 C826 H826 119.9
C825 C826 H826 119.9
C102 C101 C105 107.4(10)
C102 C101 Ru1 72.2(5)
C105 C101 Ru1 71.6(5)
C102 C101 H101 126.3
C105 C101 H101 126.3
Ru1 C101 H101 121.6
C101 C102 C103 108.9(9)
C101 C102 Ru1 71.7(5)
C103 C102 Ru1 72.7(5)
C101 C102 H102 125.6
C103 C102 H102 125.6
Ru1 C102 H102 121.7
C104 C103 C102 107.5(8)
C104 C103 Ru1 71.6(4)
C102 C103 Ru1 70.7(5)
C104 C103 H103 126.2
C102 C103 H103 126.2
Ru1 C103 H103 123.2
C103 C104 C105 109.4(11)
C103 C104 Ru1 72.7(5)
C105 C104 Ru1 71.6(5)
C103 C104 H104 125.3
C105 C104 H104 125.3
Ru1 C104 H104 122
C104 C105 C101 106.8(9)
C104 C105 Ru1 72.1(5)
C101 C105 Ru1 70.8(5)
C104 C105 H105 126.6
C101 C105 H105 126.6
Ru1 C105 H105 122.2
C202 C201 C205 107.4(9)
C202 C201 Ru2 71.3(5)
C205 C201 Ru2 71.2(6)
C202 C201 H201 126.3
C205 C201 H201 126.3
Ru2 C201 H201 122.9
C201 C202 C203 107.6(9)
C201 C202 Ru2 72.4(6)
C203 C202 Ru2 71.4(5)
C201 C202 H202 126.2
C203 C202 H202 126.2
Ru2 C202 H202 121.8
C204 C203 C202 108.3(8)
C204 C203 Ru2 72.4(5)
C202 C203 Ru2 71.6(5)
C204 C203 H203 125.9
C202 C203 H203 125.9
Ru2 C203 H203 121.8
C203 C204 C205 108.2(9)
C203 C204 Ru2 71.7(5)
C205 C204 Ru2 71.5(5)
C203 C204 H204 125.9
C205 C204 H204 125.9
Ru2 C204 H204 122.5
C204 C205 C201 108.5(9)
C204 C205 Ru2 72.1(5)
C201 C205 Ru2 72.3(6)
C204 C205 H205 125.7
C201 C205 H205 125.7
Ru2 C205 H205 121.5
C305 C301 C302 108.4(7)
C305 C301 Ru3 72.1(4)
C302 C301 Ru3 70.4(4)
C305 C301 H301 125.8
C302 C301 H301 125.8
Ru3 C301 H301 123.3
C303 C302 C301 108.5(8)
C303 C302 Ru3 73.1(5)
C301 C302 Ru3 73.2(5)
C303 C302 H302 125.7
C301 C302 H302 125.7
Ru3 C302 H302 119.7
C302 C303 C304 108.0(7)
C302 C303 Ru3 70.6(4)
C304 C303 Ru3 71.9(4)
C302 C303 H303 126
C304 C303 H303 126
Ru3 C303 H303 123.1
C303 C304 C305 107.1(8)
C303 C304 Ru3 71.8(4)
C305 C304 Ru3 71.6(4)
C303 C304 H304 126.5
C305 C304 H304 126.5
Ru3 C304 H304 122
C301 C305 C304 107.9(7)
C301 C305 Ru3 72.3(4)
C304 C305 Ru3 71.5(4)
C301 C305 H305 126
C304 C305 H305 126
Ru3 C305 H305 121.9
C402 C401 C405 107.1(8)
C402 C401 Ru4 72.3(4)
C405 C401 Ru4 71.1(4)
C402 C401 H401 126.5
C405 C401 H401 126.5
Ru4 C401 H401 121.9
C403 C402 C401 108.7(8)
C403 C402 Ru4 71.7(4)
C401 C402 Ru4 71.2(4)
C403 C402 H402 125.6
C401 C402 H402 125.6
Ru4 C402 H402 123.1
C402 C403 C404 108.8(8)
C402 C403 Ru4 73.1(4)
C404 C403 Ru4 70.8(4)
C402 C403 H403 125.6
C404 C403 H403 125.6
Ru4 C403 H403 122.1
C405 C404 C403 106.8(8)
C405 C404 Ru4 72.0(5)
C403 C404 Ru4 71.9(4)
C405 C404 H404 126.6
C403 C404 H404 126.6
Ru4 C404 H404 121.3
C404 C405 C401 108.6(8)
C404 C405 Ru4 71.7(5)
C401 C405 Ru4 72.1(4)
C404 C405 H405 125.7
C401 C405 H405 125.7
Ru4 C405 H405 122.1
C506 C501 C502 121.4(11)
C506 C501 H501 119.3
C502 C501 H501 119.3
C503 C502 C501 117.6(12)
C503 C502 H502 121.2
C501 C502 H502 121.2
C502 C503 C504 120.5(14)
C502 C503 H503 119.8
C504 C503 H503 119.8
C505 C504 C503 120.6(14)
C505 C504 H504 119.7
C503 C504 H504 119.7
C506 C505 C504 120.1(13)
C506 C505 H505 120
C504 C505 H505 120
C505 C506 C501 119.7(12)
C505 C506 H506 120.1
C501 C506 H506 120.1
C602 C601 C606 117.9(13)
C602 C601 H601 121.1
C606 C601 H601 121.1
C601 C602 C603 121.9(12)
C601 C602 H602 119
C603 C602 H602 119
C604 C603 C602 120.9(12)
C604 C603 H603 119.5
C602 C603 H603 119.5
C603 C604 C605 122.1(14)
C603 C604 H604 119
C605 C604 H604 119
C604 C605 C606 118.5(14)
C604 C605 H605 120.8
C606 C605 H605 120.8
C601 C606 C605 118.7(12)
C601 C606 H606 120.6
C605 C606 H606 120.6
C706 C701 C702 120.8(13)
C706 C701 H701 119.6
C702 C701 H701 119.6
C703 C702 C701 119.2(12)
C703 C702 H702 120.4
C701 C702 H702 120.4
C704 C703 C702 122.0(14)
C704 C703 H703 119
C702 C703 H703 119
C703 C704 C705 117.8(15)
C703 C704 H704 121.1
C705 C704 H704 121.1
C706 C705 C704 120.8(15)
C706 C705 H705 119.6
C704 C705 H705 119.6
C705 C706 C701 119.4(14)
C705 C706 H706 120.3
C701 C706 H706 120.3
C806 C801 C802 119(2)
C806 C801 H801 120.5
C802 C801 H801 120.5
C801 C802 C803 121(2)
C801 C802 H802 119.7
C803 C802 H802 119.7
C804 C803 C802 117(2)
C804 C803 H803 121.2
C802 C803 H803 121.3
C803 C804 C805 124(2)
C803 C804 H804 117.9
C805 C804 H804 117.9
C804 C805 C806 118.4(16)
C804 C805 H805 120.8
C806 C805 H805 120.8
C801 C806 C805 119.1(18)
C801 C806 H806 120.5
C805 C806 H806 120.5
C906 C901 C902 117.4(18)
C906 C901 H901 121.3
C902 C901 H901 121.3
C901 C902 C903 121.3(19)
C901 C902 H902 119.3
C903 C902 H902 119.3
C904 C903 C902 118.8(18)
C904 C903 H903 120.6
C902 C903 H903 120.6
C903 C904 C905 122.5(18)
C903 C904 H904 118.8
C905 C904 H904 118.8
C904 C905 C906 119.9(17)
C904 C905 H905 120.1
C906 C905 H905 120.1
C901 C906 C905 119.9(17)
C901 C906 H906 120.1
C905 C906 H906 120.1
C916 C911 C912 118.8(19)
C916 C911 H911 120.6
C912 C911 H911 120.6
C911 C912 C913 118.9(19)
C911 C912 H912 120.5
C913 C912 H912 120.5
C914 C913 C912 121(2)
C914 C913 H913 119.6
C912 C913 H913 119.6
C913 C914 C915 122(2)
C913 C914 H914 118.9
C915 C914 H914 118.9
C914 C915 C916 118.1(18)
C914 C915 H915 120.9
C916 C915 H915 120.9
C911 C916 C915 120.8(18)
C911 C916 H916 119.6
C915 C916 H916 119.6
F14 As1 F13 92.3(5)
F14 As1 F15 91.4(6)
F13 As1 F15 90.7(5)
F14 As1 F12 178.4(5)
F13 As1 F12 89.0(4)
F15 As1 F12 89.5(4)
F14 As1 F11 89.8(5)
F13 As1 F11 177.6(4)
F15 As1 F11 90.4(4)
F12 As1 F11 88.8(3)
F14 As1 F16 90.3(7)
F13 As1 F16 91.0(5)
F15 As1 F16 177.5(6)
F12 As1 F16 88.7(5)
F11 As1 F16 87.9(4)
F22 As2 F23 90.0(3)
F22 As2 F24 179.3(3)
F23 As2 F24 89.5(3)
F22 As2 F21 90.3(3)
F23 As2 F21 179.1(4)
F24 As2 F21 90.3(3)
F22 As2 F26 90.6(3)
F23 As2 F26 91.1(4)
F24 As2 F26 89.0(3)
F21 As2 F26 89.8(3)
F22 As2 F25 89.9(4)
F23 As2 F25 91.2(4)
F24 As2 F25 90.6(4)
F21 As2 F25 88.0(3)
F26 As2 F25 177.7(3)
Cl12 C100 Cl11 111.2(7)
Cl12 C100 H10C 109.4
Cl11 C100 H10C 109.4
Cl12 C100 H10D 109.4
Cl11 C100 H10D 109.4
H10C C100 H10D 108
Cl21 C200 Cl22 113.8(12)
Cl21 C200 H20C 108.8
Cl22 C200 H20C 108.8
Cl21 C200 H20D 108.8
Cl22 C200 H20D 108.8
H20C C200 H20D 107.7
Cl32 C300 Cl31 112(3)
Cl32 C300 H30C 109.1
Cl31 C300 H30C 109.1
Cl32 C300 H30D 109.2
Cl31 C300 H30D 109.1
H30C C300 H30D 107.9

loop_
_geom_bond_atom_site_label_1
_geom_bond_atom_site_label_2
_geom_bond_distance
Ru1 C1 1.916(8)
Ru1 C101 2.244(9)
Ru1 C102 2.250(9)
Ru1 C105 2.254(9)
Ru1 C104 2.261(8)
Ru1 P1 2.269(2)
Ru1 C103 2.276(7)
Ru1 P2 2.293(2)
Ru2 C8 1.936(8)
Ru2 C203 2.245(8)
Ru2 C205 2.247(10)
Ru2 C202 2.248(9)
Ru2 C204 2.254(8)
Ru2 P3 2.256(2)
Ru2 P4 2.261(2)
Ru2 C201 2.262(10)
Ru3 C12 1.948(7)
Ru3 C302 2.227(8)
Ru3 C303 2.259(7)
Ru3 P6 2.2594(19)
Ru3 C304 2.261(8)
Ru3 C305 2.261(7)
Ru3 C301 2.263(7)
Ru3 P5 2.2675(17)
Ru4 C11 1.933(7)
Ru4 C404 2.238(8)
Ru4 C405 2.242(7)
Ru4 C403 2.252(7)
Ru4 C401 2.256(7)
Ru4 P8 2.258(2)
Ru4 C402 2.270(7)
Ru4 P7 2.2715(19)
C1 C2 1.254(11)
C2 C3 1.343(10)
C3 C9 1.456(10)
C3 C12 1.507(10)
C4 C5 1.382(10)
C4 C9 1.452(10)
C4 C12 1.464(10)
C5 C6 1.229(10)
C6 C7 1.343(10)
C7 C8 1.234(11)
C9 C10 1.372(10)
C10 C11 1.240(11)
P1 C121 1.822(9)
P1 C111 1.840(7)
P1 C10' 1.849(8)
C111 C116 1.364(12)
C111 C112 1.383(12)
C112 C113 1.396(12)
C112 H112 0.95
C113 C114 1.359(14)
C113 H113 0.95
C114 C115 1.382(14)
C114 H114 0.95
C115 C116 1.401(12)
C115 H115 0.95
C116 H116 0.95
C121 C126 1.371(13)
C121 C122 1.398(11)
C122 C123 1.377(13)
C122 H122 0.95
C123 C124 1.369(14)
C123 H123 0.95
C124 C125 1.389(14)
C124 H124 0.95
C125 C126 1.372(14)
C125 H125 0.95
C126 H126 0.95
C10' C20 1.491(11)
C10' H10A 0.99
C10' H10B 0.99
C20 P2 1.844(8)
C20 H20A 0.99
C20 H20B 0.99
P2 C221 1.830(8)
P2 C211 1.838(8)
C211 C216 1.369(15)
C211 C212 1.390(12)
C212 C213 1.401(14)
C212 H212 0.95
C213 C214 1.380(16)
C213 H213 0.95
C214 C215 1.344(17)
C214 H214 0.95
C215 C216 1.413(14)
C215 H215 0.95
C216 H216 0.95
C221 C222 1.366(13)
C221 C226 1.396(12)
C222 C223 1.418(15)
C222 H222 0.95
C223 C224 1.336(18)
C223 H223 0.95
C224 C225 1.405(16)
C224 H224 0.95
C225 C226 1.384(12)
C225 H225 0.95
C226 H226 0.95
P3 C321 1.834(8)
P3 C311 1.842(8)
P3 C30 1.847(8)
C311 C316 1.381(13)
C311 C312 1.397(12)
C312 C313 1.427(13)
C312 H312 0.95
C313 C314 1.347(17)
C313 H313 0.95
C314 C315 1.345(16)
C314 H314 0.95
C315 C316 1.357(12)
C315 H315 0.95
C316 H316 0.95
C321 C326 1.385(11)
C321 C322 1.391(11)
C322 C323 1.402(12)
C322 H322 0.95
C323 C324 1.374(13)
C323 H323 0.95
C324 C325 1.387(13)
C324 H324 0.95
C325 C326 1.367(12)
C325 H325 0.95
C326 H326 0.95
C30 C40 1.536(11)
C30 H30A 0.99
C30 H30B 0.99
C40 P4 1.871(8)
C40 H40A 0.99
C40 H40B 0.99
P4 C411 1.824(8)
P4 C421 1.850(9)
C411 C416 1.370(12)
C411 C412 1.408(11)
C412 C413 1.401(12)
C412 H412 0.95
C413 C414 1.364(14)
C413 H413 0.95
C414 C415 1.374(14)
C414 H414 0.95
C415 C416 1.396(12)
C415 H415 0.95
C416 H416 0.95
C421 C422 1.383(13)
C421 C426 1.392(13)
C422 C423 1.385(13)
C422 H422 0.95
C423 C424 1.388(15)
C423 H423 0.95
C424 C425 1.405(15)
C424 H424 0.95
C425 C426 1.389(13)
C425 H425 0.95
C426 H426 0.95
P5 C521 1.814(8)
P5 C511 1.837(7)
P5 C50 1.862(7)
C511 C516 1.383(11)
C511 C512 1.384(11)
C512 C513 1.371(11)
C512 H512 0.95
C513 C514 1.392(13)
C513 H513 0.95
C514 C515 1.372(13)
C514 H514 0.95
C515 C516 1.392(11)
C515 H515 0.95
C516 H516 0.95
C521 C522 1.375(11)
C521 C526 1.410(11)
C522 C523 1.364(13)
C522 H522 0.95
C523 C524 1.402(15)
C523 H523 0.95
C524 C525 1.367(15)
C524 H524 0.95
C525 C526 1.380(13)
C525 H525 0.95
C526 H526 0.95
C50 C60 1.537(10)
C50 H50A 0.99
C50 H50B 0.99
C60 P6 1.853(7)
C60 H60A 0.99
C60 H60B 0.99
P6 C621 1.828(7)
P6 C611 1.833(7)
C611 C616 1.364(11)
C611 C612 1.409(10)
C612 C613 1.391(11)
C612 H612 0.95
C613 C614 1.358(12)
C613 H613 0.95
C614 C615 1.393(12)
C614 H614 0.95
C615 C616 1.396(11)
C615 H615 0.95
C616 H616 0.95
C621 C626 1.389(11)
C621 C622 1.399(10)
C622 C623 1.395(11)
C622 H622 0.95
C623 C624 1.361(13)
C623 H623 0.95
C624 C625 1.398(12)
C624 H624 0.95
C625 C626 1.399(11)
C625 H625 0.95
C626 H626 0.95
P7 C716 1.837(8)
P7 C70 1.839(8)
P7 C721 1.843(8)
C711 C712 1.370(12)
C711 C716 1.386(12)
C711 H711 0.95
C712 C713 1.389(13)
C712 H712 0.95
C713 C714 1.382(14)
C713 H713 0.95
C714 C715 1.408(12)
C714 H714 0.95
C715 C716 1.405(12)
C715 H715 0.95
C721 C722 1.375(11)
C721 C726 1.392(12)
C722 C723 1.368(13)
C722 H722 0.95
C723 C724 1.406(14)
C723 H723 0.95
C724 C725 1.368(13)
C724 H724 0.95
C725 C726 1.385(13)
C725 H725 0.95
C726 H726 0.95
C70 C80 1.478(14)
C70 H70A 0.99
C70 H70B 0.99
C80 P8 1.851(9)
C80 H80A 0.99
C80 H80B 0.99
P8 C821 1.845(10)
P8 C811 1.850(10)
C811 C816 1.353(14)
C811 C812 1.391(16)
C812 C813 1.397(17)
C812 H812 0.95
C813 C814 1.309(17)
C813 H813 0.95
C814 C815 1.347(15)
C814 H814 0.95
C815 C816 1.401(14)
C815 H815 0.95
C816 H816 0.95
C821 C822 1.366(14)
C821 C826 1.396(14)
C822 C823 1.387(14)
C822 H822 0.95
C823 C824 1.388(17)
C823 H823 0.95
C824 C825 1.369(18)
C824 H824 0.95
C825 C826 1.406(16)
C825 H825 0.95
C826 H826 0.95
C101 C102 1.389(13)
C101 C105 1.449(16)
C101 H101 0.95
C102 C103 1.424(15)
C102 H102 0.95
C103 C104 1.391(14)
C103 H103 0.95
C104 C105 1.406(15)
C104 H104 0.95
C105 H105 0.95
C201 C202 1.402(14)
C201 C205 1.414(17)
C201 H201 0.95
C202 C203 1.428(13)
C202 H202 0.95
C203 C204 1.384(13)
C203 H203 0.95
C204 C205 1.404(14)
C204 H204 0.95
C205 H205 0.95
C301 C305 1.383(13)
C301 C302 1.403(11)
C301 H301 0.95
C302 C303 1.396(12)
C302 H302 0.95
C303 C304 1.408(13)
C303 H303 0.95
C304 C305 1.432(11)
C304 H304 0.95
C305 H305 0.95
C401 C402 1.415(12)
C401 C405 1.420(13)
C401 H401 0.95
C402 C403 1.368(13)
C402 H402 0.95
C403 C404 1.437(12)
C403 H403 0.95
C404 C405 1.393(13)
C404 H404 0.95
C405 H405 0.95
C501 C506 1.350(17)
C501 C502 1.406(18)
C501 H501 0.95
C502 C503 1.338(19)
C502 H502 0.95
C503 C504 1.37(2)
C503 H503 0.95
C504 C505 1.37(2)
C504 H504 0.95
C505 C506 1.332(18)
C505 H505 0.95
C506 H506 0.95
C601 C602 1.324(18)
C601 C606 1.41(2)
C601 H601 0.95
C602 C603 1.350(16)
C602 H602 0.95
C603 C604 1.308(17)
C603 H603 0.95
C604 C605 1.33(2)
C604 H604 0.95
C605 C606 1.41(2)
C605 H605 0.95
C606 H606 0.95
C701 C706 1.36(2)
C701 C702 1.366(18)
C701 H701 0.95
C702 C703 1.36(2)
C702 H702 0.95
C703 C704 1.32(2)
C703 H703 0.95
C704 C705 1.43(2)
C704 H704 0.95
C705 C706 1.32(2)
C705 H705 0.95
C706 H706 0.95
C801 C806 1.37(2)
C801 C802 1.39(2)
C801 H801 0.95
C802 C803 1.41(2)
C802 H802 0.95
C803 C804 1.30(2)
C803 H803 0.95
C804 C805 1.367(19)
C804 H804 0.95
C805 C806 1.402(19)
C805 H805 0.95
C806 H806 0.95
C901 C906 1.363(19)
C901 C902 1.40(2)
C901 H901 0.95
C902 C903 1.41(2)
C902 H902 0.95
C903 C904 1.29(2)
C903 H903 0.95
C904 C905 1.369(18)
C904 H904 0.95
C905 C906 1.399(19)
C905 H905 0.95
C906 H906 0.95
C911 C916 1.362(19)
C911 C912 1.39(2)
C911 H911 0.95
C912 C913 1.40(2)
C912 H912 0.95
C913 C914 1.30(2)
C913 H913 0.95
C914 C915 1.373(19)
C914 H914 0.95
C915 C916 1.39(2)
C915 H915 0.95
C916 H916 0.95
As1 F14 1.679(9)
As1 F13 1.689(9)
As1 F15 1.710(8)
As1 F12 1.715(6)
As1 F11 1.716(8)
As1 F16 1.730(10)
As2 F22 1.685(6)
As2 F23 1.694(5)
As2 F24 1.702(6)
As2 F21 1.708(5)
As2 F26 1.714(6)
As2 F25 1.724(6)
C100 Cl12 1.746(12)
C100 Cl11 1.755(11)
C100 H10C 0.99
C100 H10D 0.99
C200 Cl21 1.61(3)
C200 Cl22 1.81(3)
C200 H20C 0.99
C200 H20D 0.99
C300 Cl32 1.69(4)
C300 Cl31 1.78(4)
C300 H30C 0.99
C300 H30D 0.99

loop_
_platon_squeeze_void_nr
_platon_squeeze_void_average_x
_platon_squeeze_void_average_y
_platon_squeeze_void_average_z
_platon_squeeze_void_volume
_platon_squeeze_void_count_electrons
_platon_squeeze_void_content
1 0.095 0.677 0.278 7 0 ' '
2 0.311 0.308 0.394 104 33 ' '
3 0.688 0.692 0.606 104 33 ' '
4 0.905 0.323 0.722 7 0 ' '
